data_7101504
loop_
_publ_author_name
'Chad Mirkin'
'Aaron M. Brown'
'Maxim V. Ovchinnikov'
'Charlotte L. Stern'

_publ_section_title
;
Tetrametallic Rectangular Box Complexes Assembled from
Heteroligated Macrocycles
;
_journal_issue 42
_journal_name_full 'Chemical Communications'
_journal_paper_doi 10.1039/b609931a
_journal_year 2006
_chemical_formula_sum 'C162.5 H142 B4 Cl6 F16 N4 O4 P8 Rh4 S4'
_chemical_formula_weight 3562.38
_chemical_name_systematic
;
?
;
_space_group_IT_number 2
_symmetry_cell_setting triclinic
_symmetry_space_group_name_Hall '-P 1'
_symmetry_space_group_name_H-M 'P -1'
_atom_sites_solution_hydrogens geom
_atom_sites_solution_primary direct
_atom_sites_solution_secondary difmap
_audit_creation_method SHELXL-97
_cell_angle_alpha 73.6160(10)
_cell_angle_beta 75.7640(10)
_cell_angle_gamma 88.2150(10)
_cell_formula_units_Z 2
_cell_length_a 17.6443(14)
_cell_length_b 21.5365(17)
_cell_length_c 24.3009(19)
_cell_measurement_temperature 153(2)
_cell_volume 8580.0(12)
_computing_cell_refinement 'Bruker SMART'
_computing_data_collection 'Bruker SMART'
_computing_data_reduction 'Bruker SAINT'
_computing_molecular_graphics 'Bruker SHELXTL'
_computing_publication_material 'Bruker SHELXTL'
_computing_structure_refinement 'SHELXL-97 (Sheldrick, 1997)'
_computing_structure_solution 'SHELXS-97 (Sheldrick, 1990)'
_diffrn_ambient_temperature 153(2)
_diffrn_measured_fraction_theta_full 0.891
_diffrn_measured_fraction_theta_max 0.891
_diffrn_measurement_device_type 'CCD area detector'
_diffrn_measurement_method 'omega scans'
_diffrn_radiation_monochromator graphite
_diffrn_radiation_source 'fine-focus sealed tube'
_diffrn_radiation_type MoK\a
_diffrn_radiation_wavelength 0.71073
_diffrn_reflns_av_R_equivalents 0.0446
_diffrn_reflns_av_sigmaI/netI 0.0601
_diffrn_reflns_limit_h_max 23
_diffrn_reflns_limit_h_min -23
_diffrn_reflns_limit_k_max 27
_diffrn_reflns_limit_k_min -28
_diffrn_reflns_limit_l_max 32
_diffrn_reflns_limit_l_min -32
_diffrn_reflns_number 79001
_diffrn_reflns_theta_full 28.82
_diffrn_reflns_theta_max 28.82
_diffrn_reflns_theta_min 0.99
_exptl_absorpt_coefficient_mu 0.663
_exptl_absorpt_correction_T_max 0.8831
_exptl_absorpt_correction_T_min 0.6992
_exptl_absorpt_correction_type integration
_exptl_crystal_colour red
_exptl_crystal_density_diffrn 1.379
_exptl_crystal_density_meas 0
_exptl_crystal_density_method 'not measured'
_exptl_crystal_description block
_exptl_crystal_F_000 3614
_exptl_crystal_size_max 0.572
_exptl_crystal_size_mid 0.552
_exptl_crystal_size_min 0.202
_refine_diff_density_max 5.494
_refine_diff_density_min -2.695
_refine_diff_density_rms 0.199
_refine_ls_extinction_method none
_refine_ls_goodness_of_fit_ref 1.192
_refine_ls_hydrogen_treatment mixed
_refine_ls_matrix_type full
_refine_ls_number_parameters 1861
_refine_ls_number_reflns 39961
_refine_ls_number_restraints 16
_refine_ls_restrained_S_all 1.192
_refine_ls_R_factor_all 0.1391
_refine_ls_R_factor_gt 0.0987
_refine_ls_shift/su_max 0.001
_refine_ls_shift/su_mean 0.000
_refine_ls_structure_factor_coef Fsqd
_refine_ls_weighting_details 'calc w=1/[\s^2^(Fo^2^)+(0.2000P)^2^+0.0000P] where P=(Fo^2^+2Fc^2^)/3'
_refine_ls_weighting_scheme calc
_refine_ls_wR_factor_gt 0.2883
_refine_ls_wR_factor_ref 0.3260
_reflns_number_gt 25179
_reflns_number_total 39961
_reflns_threshold_expression >2sigma(I)
_cod_data_source_file b609931a.txt
_cod_depositor_comments
;
The following automatic conversions were performed:
'_symmetry_cell_setting' value 'Triclinic' changed to 'triclinic'
according to '/home/saulius/struct/CIF-dictionaries/cif_core.dic'
dictionary named 'cif_core.dic' version 2.4.1 from 2010-06-29.

Automatic conversion script
Id: cif_fix_enum 1527 2010-12-29 10:47:43Z saulius 
;
_cod_original_sg_symbol_H-M P-1
_cod_original_formula_sum 'C162.50 H142 B4 Cl6 F16 N4 O4 P8 Rh4 S4'
_cod_database_code 7101504

loop_
_symmetry_equiv_pos_as_xyz
'x, y, z'
'-x, -y, -z'

loop_
_atom_site_label
_atom_site_type_symbol
_atom_site_fract_x
_atom_site_fract_y
_atom_site_fract_z
_atom_site_U_iso_or_equiv
_atom_site_adp_type
_atom_site_occupancy
_atom_site_symmetry_multiplicity
_atom_site_calc_flag
_atom_site_refinement_flags
Rh1 Rh 0.00037(3) 0.22312(2) 0.534087(19) 0.02782(13) Uani 1 1 d .
Rh2 Rh -0.10286(4) 0.32435(3) 0.88509(2) 0.04308(16) Uani 1 1 d .
Rh3 Rh 0.41574(3) 0.45572(2) 0.75321(2) 0.03435(14) Uani 1 1 d .
Rh4 Rh 0.47823(4) 0.07403(4) 0.69015(3) 0.0648(2) Uani 1 1 d .
S1 S 0.00205(9) 0.11881(7) 0.59936(6) 0.0305(3) Uani 1 1 d .
S2 S -0.05815(12) 0.42686(8) 0.81903(8) 0.0476(4) Uani 1 1 d .
S3 S 0.36668(10) 0.38161(8) 0.84702(8) 0.0406(4) Uani 1 1 d .
S4 S 0.47448(12) 0.14037(12) 0.59534(9) 0.0626(6) Uani 1 1 d .
P1 P -0.08882(9) 0.18123(7) 0.50173(6) 0.0277(3) Uani 1 1 d .
P2 P 0.01000(9) 0.32604(7) 0.47332(6) 0.0283(3) Uani 1 1 d .
P3 P -0.21449(12) 0.37080(8) 0.91134(8) 0.0448(4) Uani 1 1 d .
P4 P -0.14169(13) 0.22330(8) 0.94732(8) 0.0442(4) Uani 1 1 d .
P5 P 0.49814(10) 0.49235(8) 0.79386(8) 0.0375(4) Uani 1 1 d .
P6 P 0.45341(10) 0.52866(8) 0.66212(7) 0.0345(3) Uani 1 1 d .
P7 P 0.59190(13) 0.04344(11) 0.64415(9) 0.0580(6) Uani 1 1 d .
P8 P 0.47791(18) 0.00667(11) 0.78137(10) 0.0803(10) Uani 1 1 d .
O3 O 0.5046(3) 0.4171(3) 0.5875(2) 0.0540(13) Uani 1 1 d .
O4 O 0.4750(3) 0.1186(2) 0.8493(2) 0.0502(13) Uani 1 1 d .
O5 O -0.1203(4) 0.1456(2) 0.8411(2) 0.0528(13) Uani 1 1 d .
O6 O -0.0387(3) 0.4137(2) 0.57544(19) 0.0383(10) Uani 1 1 d .
N1 N 0.0699(3) 0.2525(2) 0.5802(2) 0.0340(11) Uani 1 1 d .
N2 N 0.3429(3) 0.4072(3) 0.7230(3) 0.0417(13) Uani 1 1 d .
N3 N 0.0006(4) 0.2878(3) 0.8498(3) 0.0536(16) Uani 1 1 d .
N4 N 0.3804(4) 0.1173(4) 0.7256(3) 0.069(2) Uani 1 1 d .
C1 C -0.0719(4) 0.0705(3) 0.5878(3) 0.0380(14) Uani 1 1 d .
H1A H -0.0469 0.0473 0.5585 0.046 Uiso 1 1 calc R
H1B H -0.0958 0.0376 0.6255 0.046 Uiso 1 1 calc R
C2 C -0.1354(3) 0.1118(3) 0.5658(3) 0.0345(13) Uani 1 1 d .
H2A H -0.1678 0.1280 0.5979 0.041 Uiso 1 1 calc R
H2B H -0.1697 0.0856 0.5535 0.041 Uiso 1 1 calc R
C3 C -0.0578(3) 0.1454(3) 0.4404(3) 0.0331(12) Uani 1 1 d .
C4 C -0.0911(4) 0.0890(3) 0.4385(3) 0.0380(14) Uani 1 1 d .
H4 H -0.1319 0.0666 0.4710 0.046 Uiso 1 1 calc R
C5 C -0.0667(4) 0.0648(4) 0.3911(3) 0.0468(16) Uani 1 1 d .
H5 H -0.0898 0.0255 0.3911 0.056 Uiso 1 1 calc R
C6 C -0.0086(5) 0.0974(4) 0.3434(4) 0.056(2) Uani 1 1 d .
H6 H 0.0077 0.0810 0.3101 0.068 Uiso 1 1 calc R
C7 C 0.0264(5) 0.1540(4) 0.3435(3) 0.056(2) Uani 1 1 d .
H7 H 0.0666 0.1761 0.3104 0.067 Uiso 1 1 calc R
C8 C 0.0028(4) 0.1784(4) 0.3917(3) 0.0449(16) Uani 1 1 d .
H8 H 0.0272 0.2170 0.3921 0.054 Uiso 1 1 calc R
C9 C -0.1756(3) 0.2261(3) 0.4882(3) 0.0319(12) Uani 1 1 d .
C10 C -0.1999(4) 0.2345(3) 0.4361(3) 0.0431(15) Uani 1 1 d .
H10 H -0.1711 0.2169 0.4059 0.052 Uiso 1 1 calc R
C11 C -0.2661(4) 0.2686(4) 0.4290(4) 0.0527(19) Uani 1 1 d .
H11 H -0.2830 0.2743 0.3937 0.063 Uiso 1 1 calc R
C12 C -0.3076(5) 0.2940(4) 0.4723(4) 0.0525(18) Uani 1 1 d .
H12 H -0.3531 0.3173 0.4668 0.063 Uiso 1 1 calc R
C13 C -0.2839(4) 0.2860(4) 0.5248(4) 0.0509(19) Uani 1 1 d .
H13 H -0.3130 0.3037 0.5549 0.061 Uiso 1 1 calc R
C14 C -0.2180(4) 0.2525(3) 0.5322(3) 0.0388(14) Uani 1 1 d .
H14 H -0.2012 0.2473 0.5674 0.047 Uiso 1 1 calc R
C15 C 0.0102(4) 0.3432(3) 0.3954(3) 0.0343(13) Uani 1 1 d .
C16 C -0.0578(4) 0.3564(3) 0.3750(3) 0.0434(15) Uani 1 1 d .
H16 H -0.1058 0.3585 0.4025 0.052 Uiso 1 1 calc R
C17 C -0.0575(5) 0.3667(4) 0.3160(4) 0.0562(19) Uani 1 1 d .
H17 H -0.1046 0.3753 0.3032 0.067 Uiso 1 1 calc R
C18 C 0.0121(6) 0.3639(4) 0.2762(3) 0.065(2) Uani 1 1 d .
H18 H 0.0130 0.3711 0.2357 0.078 Uiso 1 1 calc R
C19 C 0.0817(5) 0.3509(4) 0.2943(3) 0.057(2) Uani 1 1 d .
H19 H 0.1293 0.3484 0.2665 0.068 Uiso 1 1 calc R
C20 C 0.0806(4) 0.3415(4) 0.3534(3) 0.0449(16) Uani 1 1 d .
H20 H 0.1280 0.3339 0.3657 0.054 Uiso 1 1 calc R
C21 C 0.1013(4) 0.3679(3) 0.4686(3) 0.0329(12) Uani 1 1 d .
C22 C 0.1068(4) 0.4327(3) 0.4663(3) 0.0365(13) Uani 1 1 d .
H22 H 0.0615 0.4578 0.4671 0.044 Uiso 1 1 calc R
C23 C 0.1782(5) 0.4611(3) 0.4628(3) 0.0493(18) Uani 1 1 d .
H23 H 0.1815 0.5058 0.4603 0.059 Uiso 1 1 calc R
C24 C 0.2438(4) 0.4252(4) 0.4629(3) 0.0478(17) Uani 1 1 d .
H24 H 0.2919 0.4444 0.4622 0.057 Uiso 1 1 calc R
C25 C 0.2394(4) 0.3624(4) 0.4640(3) 0.0501(17) Uani 1 1 d .
H25 H 0.2851 0.3377 0.4628 0.060 Uiso 1 1 calc R
C26 C 0.1688(4) 0.3334(3) 0.4670(3) 0.0364(13) Uani 1 1 d .
H26 H 0.1668 0.2890 0.4680 0.044 Uiso 1 1 calc R
C27 C -0.0698(4) 0.3750(3) 0.5001(3) 0.0363(13) Uani 1 1 d .
H27A H -0.0561 0.4211 0.4780 0.044 Uiso 1 1 calc R
H27B H -0.1175 0.3629 0.4903 0.044 Uiso 1 1 calc R
C28 C -0.0892(4) 0.3691(3) 0.5658(3) 0.0351(13) Uani 1 1 d .
H28A H -0.1446 0.3792 0.5795 0.042 Uiso 1 1 calc R
H28B H -0.0814 0.3243 0.5883 0.042 Uiso 1 1 calc R
C29 C -0.0473(4) 0.4139(3) 0.6326(3) 0.0345(13) Uani 1 1 d .
C30 C -0.0985(4) 0.3717(3) 0.6811(3) 0.0361(13) Uani 1 1 d .
H30 H -0.1317 0.3415 0.6754 0.043 Uiso 1 1 calc R
C31 C -0.1000(4) 0.3747(3) 0.7378(3) 0.0364(13) Uani 1 1 d .
H31 H -0.1323 0.3443 0.7709 0.044 Uiso 1 1 calc R
C32 C -0.0557(4) 0.4208(3) 0.7469(3) 0.0352(13) Uani 1 1 d .
C33 C -0.0068(4) 0.4641(3) 0.6982(3) 0.0390(14) Uani 1 1 d .
H33 H 0.0234 0.4965 0.7038 0.047 Uiso 1 1 calc R
C34 C -0.0023(4) 0.4601(3) 0.6422(3) 0.0397(14) Uani 1 1 d .
H34 H 0.0321 0.4893 0.6094 0.048 Uiso 1 1 calc R
C35 C -0.1407(6) 0.4784(3) 0.8294(4) 0.058(2) Uani 1 1 d .
H35A H -0.1371 0.4998 0.8598 0.070 Uiso 1 1 calc R
H35B H -0.1383 0.5126 0.7919 0.070 Uiso 1 1 calc R
C36 C -0.2182(5) 0.4408(4) 0.8484(3) 0.057(2) Uani 1 1 d .
H36A H -0.2273 0.4262 0.8153 0.068 Uiso 1 1 calc R
H36B H -0.2614 0.4686 0.8601 0.068 Uiso 1 1 calc R
C37 C -0.3074(5) 0.3275(4) 0.9256(3) 0.0522(18) Uani 1 1 d .
C38 C -0.3264(5) 0.3092(4) 0.8796(4) 0.058(2) Uani 1 1 d .
H38 H -0.2940 0.3238 0.8405 0.069 Uiso 1 1 calc R
C39 C -0.3911(6) 0.2705(5) 0.8908(5) 0.071(3) Uani 1 1 d .
H39 H -0.4014 0.2564 0.8596 0.085 Uiso 1 1 calc R
C40 C -0.4397(7) 0.2521(5) 0.9433(6) 0.085(3) Uani 1 1 d .
H40 H -0.4859 0.2272 0.9489 0.102 Uiso 1 1 calc R
C41 C -0.4243(8) 0.2687(7) 0.9904(5) 0.114(5) Uani 1 1 d .
H41 H -0.4586 0.2545 1.0287 0.137 Uiso 1 1 calc R
C42 C -0.3577(7) 0.3067(6) 0.9806(5) 0.097(4) Uani 1 1 d .
H42 H -0.3467 0.3186 1.0127 0.116 Uiso 1 1 calc R
C43 C -0.2244(6) 0.4098(3) 0.9709(3) 0.059(2) Uani 1 1 d .
C44 C -0.2908(8) 0.4419(7) 0.9869(5) 0.110(5) Uani 1 1 d .
H44 H -0.3333 0.4439 0.9690 0.132 Uiso 1 1 calc R
C45 C -0.2915(10) 0.4725(8) 1.0330(7) 0.135(7) Uani 1 1 d .
H45 H -0.3382 0.4925 1.0470 0.162 Uiso 1 1 calc R
C46 C -0.2344(11) 0.4748(6) 1.0563(5) 0.107(5) Uani 1 1 d .
H46 H -0.2375 0.4963 1.0859 0.128 Uiso 1 1 calc R
C47 C -0.1735(15) 0.4467(8) 1.0374(7) 0.159(9) Uani 1 1 d .
H47 H -0.1308 0.4483 1.0544 0.191 Uiso 1 1 calc R
C48 C -0.1620(11) 0.4128(8) 0.9934(6) 0.137(7) Uani 1 1 d .
H48 H -0.1140 0.3937 0.9808 0.164 Uiso 1 1 calc R
C49 C -0.1974(6) 0.2144(3) 1.0240(3) 0.054(2) Uani 1 1 d .
C50 C -0.2670(8) 0.1811(5) 1.0491(4) 0.096(4) Uani 1 1 d .
H50 H -0.2888 0.1600 1.0267 0.115 Uiso 1 1 calc R
C51 C -0.3076(10) 0.1770(5) 1.1077(4) 0.122(6) Uani 1 1 d .
H51 H -0.3568 0.1541 1.1246 0.147 Uiso 1 1 calc R
C52 C -0.2750(9) 0.2066(5) 1.1401(4) 0.092(4) Uani 1 1 d .
H52 H -0.2985 0.2002 1.1810 0.111 Uiso 1 1 calc R
C53 C -0.2070(9) 0.2461(9) 1.1128(6) 0.123(6) Uani 1 1 d .
H53 H -0.1878 0.2710 1.1335 0.148 Uiso 1 1 calc R
C54 C -0.1680(7) 0.2485(7) 1.0555(5) 0.096(4) Uani 1 1 d .
H54 H -0.1205 0.2738 1.0374 0.115 Uiso 1 1 calc R
C55 C -0.0572(6) 0.1722(4) 0.9585(3) 0.061(2) Uani 1 1 d .
C56 C -0.0500(7) 0.1129(4) 0.9479(4) 0.075(3) Uani 1 1 d .
H56 H -0.0919 0.0947 0.9386 0.090 Uiso 1 1 calc R
C57 C 0.0191(9) 0.0784(6) 0.9506(5) 0.101(4) Uani 1 1 d .
H57 H 0.0251 0.0376 0.9425 0.121 Uiso 1 1 calc R
C58 C 0.0798(9) 0.1080(7) 0.9660(6) 0.104(4) Uani 1 1 d .
H58 H 0.1283 0.0877 0.9668 0.124 Uiso 1 1 calc R
C59 C 0.0680(8) 0.1630(6) 0.9790(5) 0.089(3) Uani 1 1 d .
H59 H 0.1069 0.1796 0.9926 0.107 Uiso 1 1 calc R
C60 C 0.0020(5) 0.1982(5) 0.9741(4) 0.063(2) Uani 1 1 d .
H60 H -0.0025 0.2394 0.9813 0.076 Uiso 1 1 calc R
C61 C -0.2061(5) 0.1798(3) 0.9199(3) 0.0488(18) Uani 1 1 d .
H61A H -0.2066 0.1330 0.9406 0.059 Uiso 1 1 calc R
H61B H -0.2600 0.1944 0.9310 0.059 Uiso 1 1 calc R
C62 C -0.1842(5) 0.1882(4) 0.8540(3) 0.0473(17) Uani 1 1 d .
H62A H -0.2299 0.1770 0.8413 0.057 Uiso 1 1 calc R
H62B H -0.1674 0.2339 0.8323 0.057 Uiso 1 1 calc R
C63 C -0.0972(4) 0.1420(3) 0.7845(3) 0.0422(15) Uani 1 1 d .
C64 C -0.1198(4) 0.1840(3) 0.7369(3) 0.0363(13) Uani 1 1 d .
H64 H -0.1548 0.2173 0.7427 0.044 Uiso 1 1 calc R
C65 C -0.0903(4) 0.1766(3) 0.6805(3) 0.0371(13) Uani 1 1 d .
H65 H -0.1040 0.2061 0.6476 0.044 Uiso 1 1 calc R
C66 C -0.0414(3) 0.1270(3) 0.6719(3) 0.0302(12) Uani 1 1 d .
C67 C -0.0186(4) 0.0859(3) 0.7191(3) 0.0401(14) Uani 1 1 d .
H67 H 0.0168 0.0530 0.7128 0.048 Uiso 1 1 calc R
C68 C -0.0465(5) 0.0917(3) 0.7758(3) 0.0484(17) Uani 1 1 d .
H68 H -0.0318 0.0624 0.8084 0.058 Uiso 1 1 calc R
C69 C 0.0573(6) 0.2626(4) 0.8332(4) 0.059(2) Uani 1 1 d .
C70 C 0.1261(5) 0.2308(4) 0.8147(4) 0.0555(19) Uani 1 1 d .
C71 C 0.1971(5) 0.2478(5) 0.8221(4) 0.064(2) Uani 1 1 d .
H71 H 0.2004 0.2794 0.8419 0.076 Uiso 1 1 calc R
C72 C 0.2645(5) 0.2171(5) 0.7994(4) 0.061(2) Uani 1 1 d .
H72 H 0.3141 0.2279 0.8036 0.073 Uiso 1 1 calc R
C73 C 0.2571(5) 0.1707(4) 0.7707(3) 0.0502(18) Uani 1 1 d .
C74 C 0.1859(5) 0.1541(4) 0.7636(4) 0.057(2) Uani 1 1 d .
H74 H 0.1817 0.1222 0.7442 0.068 Uiso 1 1 calc R
C75 C 0.1207(6) 0.1856(4) 0.7858(4) 0.066(2) Uani 1 1 d .
H75 H 0.0711 0.1755 0.7809 0.080 Uiso 1 1 calc R
C76 C 0.3266(5) 0.1427(4) 0.7461(4) 0.059(2) Uani 1 1 d .
C77 C 0.6696(5) 0.0203(5) 0.6800(3) 0.065(3) Uani 1 1 d .
C78 C 0.7063(6) 0.0657(5) 0.6967(4) 0.083(4) Uani 1 1 d .
H78 H 0.6924 0.1098 0.6873 0.100 Uiso 1 1 calc R
C79 C 0.7664(7) 0.0446(8) 0.7288(4) 0.100(5) Uani 1 1 d .
H79 H 0.7917 0.0750 0.7407 0.120 Uiso 1 1 calc R
C80 C 0.7869(9) -0.0186(7) 0.7420(5) 0.108(5) Uani 1 1 d .
H80 H 0.8254 -0.0311 0.7638 0.130 Uiso 1 1 calc R
C81 C 0.7546(9) -0.0635(7) 0.7252(5) 0.106(4) Uani 1 1 d .
H81 H 0.7729 -0.1063 0.7324 0.127 Uiso 1 1 calc R
C82 C 0.6930(8) -0.0463(6) 0.6966(5) 0.094(4) Uani 1 1 d .
H82 H 0.6665 -0.0788 0.6881 0.113 Uiso 1 1 calc R
C83 C 0.5889(5) -0.0140(4) 0.6017(3) 0.0500(18) Uani 1 1 d .
C84 C 0.6578(6) -0.0281(4) 0.5661(4) 0.064(2) Uani 1 1 d .
H84 H 0.7071 -0.0124 0.5670 0.077 Uiso 1 1 calc R
C85 C 0.6526(7) -0.0665(5) 0.5286(4) 0.070(3) Uani 1 1 d .
H85 H 0.6990 -0.0766 0.5037 0.084 Uiso 1 1 calc R
C86 C 0.5821(6) -0.0891(4) 0.5277(4) 0.064(2) Uani 1 1 d .
H86 H 0.5796 -0.1153 0.5026 0.077 Uiso 1 1 calc R
C87 C 0.5155(7) -0.0745(5) 0.5623(4) 0.073(3) Uani 1 1 d .
H87 H 0.4659 -0.0900 0.5617 0.088 Uiso 1 1 calc R
C88 C 0.5210(6) -0.0367(4) 0.5984(4) 0.067(3) Uani 1 1 d .
H88 H 0.4740 -0.0262 0.6224 0.081 Uiso 1 1 calc R
C89 C 0.5066(9) -0.0778(5) 0.7872(5) 0.111(6) Uani 1 1 d .
C90 C 0.5453(14) -0.1118(6) 0.8227(8) 0.200(13) Uani 1 1 d .
H90 H 0.5555 -0.0917 0.8504 0.240 Uiso 1 1 calc R
C91 C 0.5754(17) -0.1744(7) 0.8274(11) 0.230(17) Uani 1 1 d .
H91 H 0.6099 -0.1929 0.8515 0.275 Uiso 1 1 calc R
C92 C 0.550(3) -0.2030(14) 0.7951(14) 0.30(3) Uani 1 1 d .
H92 H 0.5615 -0.2475 0.8008 0.355 Uiso 1 1 calc R
C93 C 0.513(3) -0.1789(12) 0.7573(10) 0.33(3) Uani 1 1 d .
H93 H 0.5052 -0.2032 0.7320 0.402 Uiso 1 1 calc R
C94 C 0.4786(13) -0.1062(6) 0.7500(6) 0.184(11) Uani 1 1 d .
H94 H 0.4455 -0.0867 0.7250 0.220 Uiso 1 1 calc R
C95 C 0.3799(8) -0.0023(5) 0.8344(5) 0.096(4) Uani 1 1 d .
C96 C 0.3698(8) -0.0032(5) 0.8921(4) 0.104(5) Uani 1 1 d .
H96 H 0.4148 0.0034 0.9048 0.124 Uiso 1 1 calc R
C97 C 0.2981(9) -0.0133(6) 0.9334(6) 0.118(6) Uani 1 1 d .
H97 H 0.2938 -0.0165 0.9738 0.141 Uiso 1 1 calc R
C98 C 0.2352(11) -0.0182(7) 0.9129(8) 0.172(10) Uani 1 1 d .
H98 H 0.1843 -0.0220 0.9386 0.206 Uiso 1 1 calc R
C99 C 0.2440(8) -0.0177(6) 0.8539(6) 0.121(5) Uani 1 1 d .
H99 H 0.1991 -0.0224 0.8402 0.145 Uiso 1 1 calc R
C100 C 0.3178(9) -0.0105(6) 0.8153(6) 0.117(6) Uani 1 1 d .
H100 H 0.3238 -0.0115 0.7756 0.141 Uiso 1 1 calc R
C101 C 0.5458(6) 0.0349(4) 0.8149(4) 0.070(3) Uani 1 1 d .
H10A H 0.5335 0.0112 0.8576 0.084 Uiso 1 1 calc R
H10B H 0.5994 0.0243 0.7968 0.084 Uiso 1 1 calc R
C102 C 0.5442(4) 0.1075(3) 0.8084(3) 0.0455(16) Uani 1 1 d .
H10C H 0.5913 0.1221 0.8173 0.055 Uiso 1 1 calc R
H10D H 0.5433 0.1319 0.7674 0.055 Uiso 1 1 calc R
C103 C 0.4557(4) 0.1801(3) 0.8458(3) 0.0434(16) Uani 1 1 d .
C104 C 0.4885(4) 0.2339(3) 0.7989(3) 0.0379(14) Uani 1 1 d .
H104 H 0.5285 0.2285 0.7666 0.046 Uiso 1 1 calc R
C105 C 0.4628(4) 0.2956(3) 0.7996(3) 0.0367(13) Uani 1 1 d .
H105 H 0.4865 0.3324 0.7684 0.044 Uiso 1 1 calc R
C106 C 0.4029(4) 0.3034(3) 0.8454(3) 0.0352(13) Uani 1 1 d .
C107 C 0.3706(4) 0.2487(4) 0.8929(3) 0.0502(18) Uani 1 1 d .
H107 H 0.3313 0.2541 0.9256 0.060 Uiso 1 1 calc R
C108 C 0.3946(4) 0.1900(3) 0.8923(3) 0.0474(17) Uani 1 1 d .
H108 H 0.3703 0.1536 0.9237 0.057 Uiso 1 1 calc R
C109 C 0.4223(5) 0.4016(3) 0.8951(3) 0.0461(17) Uani 1 1 d .
H10E H 0.3949 0.4349 0.9128 0.055 Uiso 1 1 calc R
H10F H 0.4249 0.3625 0.9277 0.055 Uiso 1 1 calc R
C110 C 0.5034(5) 0.4265(4) 0.8611(3) 0.0498(17) Uani 1 1 d .
H11A H 0.5343 0.3909 0.8496 0.060 Uiso 1 1 calc R
H11B H 0.5296 0.4432 0.8860 0.060 Uiso 1 1 calc R
C111 C 0.6008(4) 0.5083(4) 0.7550(3) 0.0457(16) Uani 1 1 d .
C112 C 0.6409(5) 0.5663(5) 0.7425(5) 0.071(3) Uani 1 1 d .
H112 H 0.6149 0.6002 0.7565 0.086 Uiso 1 1 calc R
C113 C 0.7177(6) 0.5768(6) 0.7104(5) 0.089(4) Uani 1 1 d .
H113 H 0.7436 0.6178 0.7011 0.107 Uiso 1 1 calc R
C114 C 0.7563(5) 0.5270(6) 0.6919(4) 0.071(3) Uani 1 1 d .
H114 H 0.8092 0.5340 0.6695 0.085 Uiso 1 1 calc R
C115 C 0.7199(5) 0.4681(5) 0.7053(4) 0.060(2) Uani 1 1 d .
H115 H 0.7478 0.4337 0.6933 0.072 Uiso 1 1 calc R
C116 C 0.6419(4) 0.4581(4) 0.7366(4) 0.0512(18) Uani 1 1 d .
H116 H 0.6164 0.4170 0.7455 0.061 Uiso 1 1 calc R
C117 C 0.4689(5) 0.5608(3) 0.8228(3) 0.0453(16) Uani 1 1 d .
C118 C 0.5092(5) 0.5809(4) 0.8586(4) 0.060(2) Uani 1 1 d .
H118 H 0.5546 0.5594 0.8670 0.072 Uiso 1 1 calc R
C119 C 0.4830(7) 0.6315(5) 0.8813(4) 0.078(3) Uani 1 1 d .
H119 H 0.5087 0.6436 0.9070 0.093 Uiso 1 1 calc R
C120 C 0.4186(7) 0.6650(4) 0.8665(4) 0.069(3) Uani 1 1 d .
H120 H 0.4025 0.7017 0.8801 0.082 Uiso 1 1 calc R
C121 C 0.3794(6) 0.6454(4) 0.8333(4) 0.070(3) Uani 1 1 d .
H121 H 0.3351 0.6681 0.8241 0.083 Uiso 1 1 calc R
C122 C 0.4024(5) 0.5924(4) 0.8120(4) 0.0550(19) Uani 1 1 d .
H122 H 0.3724 0.5781 0.7900 0.066 Uiso 1 1 calc R
C123 C 0.4749(4) 0.6147(3) 0.6509(3) 0.0428(15) Uani 1 1 d .
C124 C 0.5503(6) 0.6407(5) 0.6332(5) 0.083(3) Uani 1 1 d .
H124 H 0.5926 0.6136 0.6253 0.099 Uiso 1 1 calc R
C125 C 0.5655(9) 0.7034(6) 0.6270(6) 0.114(5) Uani 1 1 d .
H125 H 0.6183 0.7189 0.6171 0.137 Uiso 1 1 calc R
C126 C 0.5083(8) 0.7444(5) 0.6341(4) 0.081(3) Uani 1 1 d .
H126 H 0.5206 0.7892 0.6263 0.097 Uiso 1 1 calc R
C127 C 0.4286(8) 0.7212(4) 0.6536(6) 0.096(4) Uani 1 1 d .
H127 H 0.3875 0.7499 0.6597 0.115 Uiso 1 1 calc R
C128 C 0.4114(6) 0.6530(4) 0.6639(5) 0.076(3) Uani 1 1 d .
H128 H 0.3594 0.6351 0.6789 0.092 Uiso 1 1 calc R
C129 C 0.3773(4) 0.5339(3) 0.6208(3) 0.0385(14) Uani 1 1 d .
C130 C 0.3007(4) 0.5360(3) 0.6510(3) 0.0429(15) Uani 1 1 d .
H130 H 0.2892 0.5358 0.6913 0.052 Uiso 1 1 calc R
C131 C 0.2393(5) 0.5384(4) 0.6231(4) 0.0515(18) Uani 1 1 d .
H131 H 0.1866 0.5403 0.6442 0.062 Uiso 1 1 calc R
C132 C 0.2566(5) 0.5379(4) 0.5650(4) 0.055(2) Uani 1 1 d .
H132 H 0.2153 0.5372 0.5463 0.067 Uiso 1 1 calc R
C133 C 0.3340(5) 0.5384(4) 0.5330(4) 0.0511(18) Uani 1 1 d .
H133 H 0.3456 0.5409 0.4921 0.061 Uiso 1 1 calc R
C134 C 0.3938(5) 0.5352(3) 0.5613(3) 0.0445(16) Uani 1 1 d .
H134 H 0.4465 0.5338 0.5401 0.053 Uiso 1 1 calc R
C135 C 0.5437(4) 0.5052(4) 0.6177(3) 0.0457(16) Uani 1 1 d .
H13A H 0.5483 0.5279 0.5754 0.055 Uiso 1 1 calc R
H13B H 0.5890 0.5196 0.6289 0.055 Uiso 1 1 calc R
C136 C 0.5470(5) 0.4326(4) 0.6254(3) 0.0490(17) Uani 1 1 d .
H13C H 0.6021 0.4203 0.6147 0.059 Uiso 1 1 calc R
H13D H 0.5235 0.4085 0.6671 0.059 Uiso 1 1 calc R
C137 C 0.4988(4) 0.3511(4) 0.5915(3) 0.053(2) Uani 1 1 d .
C138 C 0.4662(5) 0.3338(5) 0.5509(4) 0.066(2) Uani 1 1 d .
H138 H 0.4496 0.3668 0.5217 0.079 Uiso 1 1 calc R
C139 C 0.4575(5) 0.2711(5) 0.5521(4) 0.058(2) Uani 1 1 d .
H139 H 0.4353 0.2603 0.5239 0.070 Uiso 1 1 calc R
C140 C 0.4813(4) 0.2231(4) 0.5949(3) 0.054(2) Uani 1 1 d .
C141 C 0.5143(4) 0.2399(4) 0.6346(3) 0.0456(16) Uani 1 1 d .
H141 H 0.5316 0.2070 0.6635 0.055 Uiso 1 1 calc R
C142 C 0.5229(4) 0.3042(4) 0.6331(3) 0.0445(16) Uani 1 1 d .
H142 H 0.5454 0.3153 0.6609 0.053 Uiso 1 1 calc R
C143 C 0.3022(4) 0.3821(3) 0.7055(3) 0.0418(15) Uani 1 1 d .
C144 C 0.2531(4) 0.3518(3) 0.6811(3) 0.0427(15) Uani 1 1 d .
C145 C 0.2821(4) 0.3096(3) 0.6490(3) 0.0443(16) Uani 1 1 d .
H145 H 0.3358 0.2997 0.6433 0.053 Uiso 1 1 calc R
C146 C 0.2336(5) 0.2810(4) 0.6243(3) 0.0480(17) Uani 1 1 d .
H146 H 0.2537 0.2515 0.6021 0.058 Uiso 1 1 calc R
C147 C 0.1563(4) 0.2967(3) 0.6331(3) 0.0401(15) Uani 1 1 d .
C148 C 0.1245(5) 0.3382(4) 0.6668(4) 0.0499(18) Uani 1 1 d .
H148 H 0.0706 0.3474 0.6724 0.060 Uiso 1 1 calc R
C149 C 0.1717(5) 0.3661(3) 0.6921(4) 0.0501(18) Uani 1 1 d .
H149 H 0.1508 0.3938 0.7159 0.060 Uiso 1 1 calc R
C150 C 0.1054(4) 0.2694(3) 0.6057(3) 0.0406(15) Uani 1 1 d .
C151 C 0.5713(5) 0.1343(4) 0.5475(4) 0.059(2) Uani 1 1 d .
H15A H 0.5681 0.1016 0.5264 0.070 Uiso 1 1 calc R
H15B H 0.5875 0.1765 0.5175 0.070 Uiso 1 1 calc R
C152 C 0.6324(5) 0.1151(4) 0.5833(3) 0.055(2) Uani 1 1 d .
H15C H 0.6432 0.1508 0.5989 0.066 Uiso 1 1 calc R
H15D H 0.6819 0.1051 0.5583 0.066 Uiso 1 1 calc R
Cl1 Cl 0.22236(15) 0.18927(12) 0.38972(13) 0.0823(8) Uani 1 1 d .
Cl2 Cl 0.13124(14) 0.07033(11) 0.45932(12) 0.0702(6) Uani 1 1 d .
Cl3 Cl 0.70345(18) 0.1032(2) 0.42060(17) 0.1092(11) Uani 1 1 d .
Cl4 Cl 0.6837(4) 0.1009(4) 0.3064(2) 0.219(4) Uani 1 1 d .
Cl5 Cl 0.1261(3) 0.9663(2) 0.75228(16) 0.1239(13) Uani 1 1 d .
Cl6 Cl 0.0423(3) 0.9225(4) 0.8755(2) 0.199(3) Uani 1 1 d .
C153 C 0.7197(11) 0.0640(8) 0.3667(7) 0.142(7) Uani 1 1 d .
H15E H 0.6957 0.0197 0.3845 0.170 Uiso 1 1 calc R
H15F H 0.7768 0.0599 0.3529 0.170 Uiso 1 1 calc R
C154 C 0.1607(5) 0.1474(4) 0.4579(4) 0.064(2) Uani 1 1 d .
H15G H 0.1884 0.1434 0.4895 0.076 Uiso 1 1 calc R
H15H H 0.1138 0.1728 0.4665 0.076 Uiso 1 1 calc R
C155 C 0.0950(16) 0.8972(9) 0.8092(9) 0.188(10) Uani 1 1 d .
H15I H 0.1404 0.8714 0.8176 0.226 Uiso 1 1 calc R
H15J H 0.0596 0.8704 0.7984 0.226 Uiso 1 1 calc R
B1 B 0.1631(7) 0.4655(8) 0.8099(7) 0.084(4) Uani 1 1 d .
F1 F 0.1095(4) 0.4806(5) 0.8567(3) 0.121(3) Uani 1 1 d .
F2 F 0.2342(3) 0.4928(4) 0.8083(3) 0.099(2) Uani 1 1 d .
F3 F 0.1640(4) 0.4013(4) 0.8175(3) 0.105(2) Uani 1 1 d .
F4 F 0.1406(3) 0.4959(3) 0.7583(3) 0.0840(17) Uani 1 1 d .
B2 B 0.2226(7) 0.1124(6) 0.6117(5) 0.071(3) Uani 1 1 d .
F5 F 0.2788(4) 0.0906(5) 0.6413(4) 0.123(3) Uani 1 1 d .
F6 F 0.1969(3) 0.0638(2) 0.5920(2) 0.0696(13) Uani 1 1 d .
F7 F 0.1614(3) 0.1355(3) 0.6462(3) 0.0801(16) Uani 1 1 d .
F8 F 0.2554(4) 0.1648(3) 0.5603(3) 0.095(2) Uani 1 1 d .
B3 B 0.7015(5) 0.2788(5) 0.7038(4) 0.052(2) Uani 1 1 d D
F9 F 0.6502(4) 0.3267(3) 0.6997(4) 0.109(3) Uani 1 1 d D
F10 F 0.6624(3) 0.2234(3) 0.7062(3) 0.095(2) Uani 1 1 d D
F11 F 0.7297(4) 0.2751(4) 0.7517(3) 0.105(2) Uani 1 1 d D
F12 F 0.7671(3) 0.2865(4) 0.6569(2) 0.099(2) Uani 1 1 d D
B4 B 0.1162(11) 0.3574(10) 0.9699(8) 0.231(3) Uani 1 1 d D
F13 F 0.0921(6) 0.3395(6) 0.9281(4) 0.231(3) Uani 1 1 d D
F14 F 0.1745(6) 0.3190(6) 0.9853(5) 0.231(3) Uani 1 1 d D
F15 F 0.0556(6) 0.3489(6) 1.0187(4) 0.231(3) Uani 1 1 d D
F16 F 0.1417(7) 0.4191(4) 0.9503(5) 0.231(3) Uani 1 1 d D
C156 C 0.3055(9) 0.9524(9) 0.1109(7) 0.0581(16) Uani 0.50 1 d P
C157 C 0.3727(9) 0.9194(9) 0.0580(7) 0.0581(16) Uani 0.50 1 d P
C158 C 0.4571(9) 0.9205(9) 0.0179(7) 0.0581(16) Uani 0.50 1 d P
C159 C 0.5100(5) 0.9839(4) -0.0088(4) 0.0581(16) Uani 1 1 d .
C160 C 0.7830(8) 0.3112(8) 0.2519(6) 0.097(2) Uani 1 1 d .
C161 C 0.8264(7) 0.3411(8) 0.2220(6) 0.097(2) Uani 1 1 d .
C162 C 0.9222(7) 0.3502(7) 0.1590(6) 0.097(2) Uani 1 1 d .
C163 C 1.0145(7) 0.3572(7) 0.1141(5) 0.097(2) Uani 1 1 d .
C164 C 1.0814(7) 0.4060(7) 0.1087(5) 0.097(2) Uani 1 1 d .

loop_
_atom_site_aniso_label
_atom_site_aniso_U_11
_atom_site_aniso_U_22
_atom_site_aniso_U_33
_atom_site_aniso_U_23
_atom_site_aniso_U_13
_atom_site_aniso_U_12
Rh1 0.0298(2) 0.0266(2) 0.0274(2) -0.01027(17) -0.00416(17) -0.00323(17)
Rh2 0.0597(4) 0.0347(3) 0.0346(3) -0.0077(2) -0.0130(2) -0.0021(2)
Rh3 0.0331(3) 0.0366(3) 0.0402(3) -0.0207(2) -0.0106(2) 0.00334(19)
Rh4 0.0652(4) 0.0738(4) 0.0531(4) -0.0454(3) 0.0260(3) -0.0362(3)
S1 0.0346(7) 0.0268(7) 0.0307(7) -0.0109(6) -0.0061(6) 0.0014(5)
S2 0.0692(12) 0.0353(9) 0.0381(9) -0.0092(7) -0.0126(8) -0.0093(8)
S3 0.0373(8) 0.0448(9) 0.0431(9) -0.0219(7) -0.0055(7) 0.0047(7)
S4 0.0528(11) 0.0886(15) 0.0519(11) -0.0471(11) 0.0118(9) -0.0229(10)
P1 0.0279(7) 0.0270(7) 0.0282(7) -0.0108(6) -0.0030(6) -0.0018(5)
P2 0.0326(7) 0.0254(7) 0.0244(7) -0.0081(5) -0.0007(5) -0.0036(6)
P3 0.0679(12) 0.0333(9) 0.0317(8) -0.0130(7) -0.0048(8) -0.0037(8)
P4 0.0681(12) 0.0333(9) 0.0304(8) -0.0103(7) -0.0091(8) 0.0014(8)
P5 0.0381(9) 0.0413(9) 0.0420(9) -0.0241(7) -0.0119(7) 0.0035(7)
P6 0.0357(8) 0.0391(8) 0.0358(8) -0.0208(7) -0.0104(6) 0.0056(6)
P7 0.0625(12) 0.0606(12) 0.0478(11) -0.0347(10) 0.0185(9) -0.0296(10)
P8 0.114(2) 0.0505(12) 0.0542(13) -0.0334(10) 0.0456(13) -0.0405(13)
O3 0.057(3) 0.071(4) 0.050(3) -0.032(3) -0.027(3) 0.027(3)
O4 0.064(3) 0.036(2) 0.037(3) -0.012(2) 0.013(2) -0.006(2)
O5 0.085(4) 0.045(3) 0.032(2) -0.017(2) -0.016(2) 0.013(3)
O6 0.043(2) 0.034(2) 0.031(2) -0.0082(18) 0.0034(18) -0.0095(18)
N1 0.036(3) 0.033(3) 0.036(3) -0.012(2) -0.010(2) 0.000(2)
N2 0.048(3) 0.038(3) 0.046(3) -0.022(3) -0.010(3) -0.003(2)
N3 0.059(4) 0.045(3) 0.054(4) -0.011(3) -0.012(3) -0.004(3)
N4 0.057(4) 0.096(6) 0.057(4) -0.049(4) 0.015(3) -0.026(4)
C1 0.046(4) 0.028(3) 0.037(3) -0.007(3) -0.005(3) -0.007(3)
C2 0.029(3) 0.029(3) 0.040(3) -0.011(2) 0.003(2) -0.007(2)
C3 0.032(3) 0.033(3) 0.036(3) -0.013(2) -0.008(2) 0.002(2)
C4 0.037(3) 0.032(3) 0.046(4) -0.016(3) -0.006(3) -0.003(2)
C5 0.050(4) 0.043(4) 0.056(4) -0.028(3) -0.013(3) 0.002(3)
C6 0.076(6) 0.055(5) 0.046(4) -0.030(4) -0.012(4) 0.012(4)
C7 0.067(5) 0.058(5) 0.038(4) -0.021(3) 0.005(3) -0.010(4)
C8 0.047(4) 0.049(4) 0.037(3) -0.016(3) -0.003(3) -0.003(3)
C9 0.028(3) 0.027(3) 0.039(3) -0.007(2) -0.007(2) -0.004(2)
C10 0.040(4) 0.044(4) 0.048(4) -0.014(3) -0.012(3) -0.001(3)
C11 0.046(4) 0.047(4) 0.068(5) -0.008(4) -0.028(4) 0.002(3)
C12 0.045(4) 0.049(4) 0.065(5) -0.013(4) -0.019(4) 0.010(3)
C13 0.035(4) 0.044(4) 0.070(5) -0.026(4) 0.005(3) 0.006(3)
C14 0.037(3) 0.036(3) 0.038(3) -0.009(3) -0.001(3) -0.002(3)
C15 0.050(4) 0.028(3) 0.022(3) -0.006(2) -0.007(2) 0.000(3)
C16 0.045(4) 0.042(4) 0.046(4) -0.017(3) -0.011(3) -0.001(3)
C17 0.069(5) 0.057(5) 0.050(4) -0.017(4) -0.026(4) -0.004(4)
C18 0.094(7) 0.069(5) 0.032(4) -0.007(4) -0.023(4) -0.027(5)
C19 0.055(5) 0.071(5) 0.036(4) -0.013(4) 0.002(3) -0.021(4)
C20 0.039(3) 0.063(4) 0.032(3) -0.020(3) 0.000(3) -0.009(3)
C21 0.035(3) 0.038(3) 0.024(3) -0.011(2) -0.001(2) -0.006(2)
C22 0.037(3) 0.033(3) 0.040(3) -0.011(3) -0.008(3) -0.002(2)
C23 0.062(5) 0.035(3) 0.051(4) -0.014(3) -0.011(3) -0.019(3)
C24 0.042(4) 0.053(4) 0.049(4) -0.020(3) -0.004(3) -0.014(3)
C25 0.044(4) 0.059(5) 0.047(4) -0.016(3) -0.009(3) -0.005(3)
C26 0.036(3) 0.038(3) 0.033(3) -0.012(3) 0.000(2) -0.006(3)
C27 0.039(3) 0.031(3) 0.037(3) -0.009(3) -0.008(3) 0.003(2)
C28 0.033(3) 0.031(3) 0.037(3) -0.012(2) 0.002(2) -0.003(2)
C29 0.038(3) 0.027(3) 0.033(3) -0.011(2) 0.003(2) 0.001(2)
C30 0.032(3) 0.031(3) 0.041(3) -0.013(3) 0.003(3) -0.004(2)
C31 0.032(3) 0.031(3) 0.039(3) -0.006(3) -0.002(3) -0.003(2)
C32 0.040(3) 0.033(3) 0.030(3) -0.009(2) -0.005(2) -0.002(2)
C33 0.043(4) 0.032(3) 0.039(3) -0.011(3) -0.002(3) -0.007(3)
C34 0.043(4) 0.033(3) 0.034(3) -0.003(3) 0.000(3) -0.011(3)
C35 0.093(6) 0.030(3) 0.043(4) -0.009(3) -0.003(4) 0.005(4)
C36 0.082(6) 0.039(4) 0.041(4) -0.013(3) -0.001(4) 0.013(4)
C37 0.062(5) 0.049(4) 0.049(4) -0.024(3) -0.007(4) -0.009(3)
C38 0.063(5) 0.069(5) 0.057(5) -0.032(4) -0.029(4) 0.019(4)
C39 0.076(6) 0.077(6) 0.076(7) -0.036(5) -0.034(5) 0.017(5)
C40 0.079(7) 0.084(7) 0.099(9) -0.026(6) -0.033(6) -0.021(6)
C41 0.132(11) 0.128(10) 0.070(7) -0.035(7) 0.016(7) -0.093(9)
C42 0.121(9) 0.106(8) 0.061(6) -0.040(6) 0.011(6) -0.070(7)
C43 0.107(7) 0.034(4) 0.030(3) -0.013(3) 0.000(4) -0.014(4)
C44 0.103(8) 0.140(11) 0.098(8) -0.098(8) 0.038(7) -0.035(8)
C45 0.130(12) 0.147(13) 0.129(11) -0.113(11) 0.057(10) -0.056(10)
C46 0.169(14) 0.080(8) 0.075(7) -0.048(6) -0.002(8) -0.035(8)
C47 0.31(3) 0.123(12) 0.121(12) -0.092(11) -0.126(15) 0.075(15)
C48 0.227(17) 0.155(13) 0.107(10) -0.099(10) -0.127(12) 0.111(13)
C49 0.096(6) 0.034(4) 0.027(3) -0.006(3) -0.008(4) 0.002(4)
C50 0.161(11) 0.064(6) 0.046(5) -0.028(4) 0.026(6) -0.049(7)
C51 0.213(15) 0.065(6) 0.050(6) -0.022(5) 0.052(7) -0.061(8)
C52 0.160(12) 0.070(6) 0.034(4) -0.017(4) 0.000(6) 0.021(7)
C53 0.109(10) 0.207(17) 0.095(9) -0.110(11) -0.028(8) 0.028(11)
C54 0.080(7) 0.167(12) 0.062(6) -0.073(7) -0.012(5) 0.006(7)
C55 0.100(7) 0.039(4) 0.038(4) -0.006(3) -0.016(4) 0.027(4)
C56 0.127(9) 0.052(5) 0.046(5) -0.007(4) -0.029(5) 0.025(5)
C57 0.138(11) 0.069(7) 0.078(7) 0.002(6) -0.025(8) 0.047(8)
C58 0.119(11) 0.100(9) 0.097(9) -0.022(7) -0.050(8) 0.058(8)
C59 0.101(9) 0.084(8) 0.083(8) -0.015(6) -0.034(7) 0.017(7)
C60 0.065(5) 0.060(5) 0.066(5) -0.011(4) -0.027(4) 0.006(4)
C61 0.074(5) 0.035(3) 0.034(3) -0.014(3) 0.000(3) -0.009(3)
C62 0.062(5) 0.043(4) 0.037(4) -0.017(3) -0.005(3) 0.000(3)
C63 0.051(4) 0.037(3) 0.037(3) -0.013(3) -0.004(3) -0.005(3)
C64 0.038(3) 0.033(3) 0.038(3) -0.012(3) -0.006(3) -0.004(2)
C65 0.046(4) 0.031(3) 0.033(3) -0.008(2) -0.009(3) -0.003(3)
C66 0.029(3) 0.032(3) 0.030(3) -0.012(2) -0.004(2) -0.001(2)
C67 0.056(4) 0.031(3) 0.032(3) -0.008(3) -0.011(3) 0.008(3)
C68 0.062(5) 0.037(4) 0.047(4) -0.008(3) -0.020(3) 0.007(3)
C69 0.066(5) 0.058(5) 0.041(4) 0.001(4) -0.006(4) -0.007(4)
C70 0.054(5) 0.052(4) 0.048(4) -0.002(3) -0.004(3) 0.001(4)
C71 0.069(6) 0.083(6) 0.048(4) -0.030(4) -0.015(4) -0.004(5)
C72 0.053(5) 0.083(6) 0.050(4) -0.030(4) -0.005(4) -0.010(4)
C73 0.057(4) 0.059(5) 0.033(3) -0.018(3) -0.002(3) -0.004(4)
C74 0.066(5) 0.054(5) 0.050(4) -0.012(4) -0.016(4) -0.011(4)
C75 0.076(6) 0.057(5) 0.072(6) -0.014(4) -0.030(5) -0.018(4)
C76 0.053(4) 0.076(5) 0.048(4) -0.034(4) 0.012(4) -0.029(4)
C77 0.071(5) 0.080(6) 0.042(4) -0.032(4) 0.015(4) -0.042(5)
C78 0.094(7) 0.095(7) 0.048(5) -0.035(5) 0.030(5) -0.062(6)
C79 0.099(8) 0.161(12) 0.043(5) -0.045(6) 0.008(5) -0.086(9)
C80 0.148(12) 0.117(10) 0.054(6) 0.004(6) -0.042(7) -0.063(9)
C81 0.137(12) 0.104(9) 0.073(7) 0.003(7) -0.049(8) -0.024(8)
C82 0.137(11) 0.092(8) 0.059(6) -0.020(5) -0.029(6) -0.051(7)
C83 0.062(5) 0.046(4) 0.044(4) -0.030(3) 0.004(3) -0.007(3)
C84 0.070(6) 0.068(5) 0.063(5) -0.037(4) -0.011(4) 0.004(4)
C85 0.100(7) 0.071(6) 0.056(5) -0.044(5) -0.024(5) 0.035(5)
C86 0.094(7) 0.049(5) 0.065(5) -0.035(4) -0.030(5) 0.010(4)
C87 0.093(7) 0.066(6) 0.068(6) -0.038(5) -0.009(5) -0.012(5)
C88 0.069(5) 0.066(5) 0.066(5) -0.037(4) 0.010(4) -0.027(4)
C89 0.177(13) 0.039(5) 0.072(7) -0.025(5) 0.067(8) -0.034(7)
C90 0.33(3) 0.036(6) 0.134(14) -0.009(8) 0.112(17) 0.000(11)
C91 0.33(3) 0.061(9) 0.17(2) -0.014(10) 0.14(2) 0.026(13)
C92 0.43(5) 0.117(19) 0.19(3) -0.06(2) 0.22(4) -0.06(3)
C93 0.63(7) 0.14(2) 0.134(18) -0.118(18) 0.21(3) -0.20(3)
C94 0.33(2) 0.065(7) 0.097(9) -0.056(7) 0.113(13) -0.095(11)
C95 0.116(9) 0.069(6) 0.082(7) -0.048(5) 0.052(6) -0.057(6)
C96 0.150(11) 0.067(6) 0.066(6) -0.042(5) 0.058(6) -0.061(7)
C97 0.139(12) 0.078(7) 0.100(9) -0.051(7) 0.074(9) -0.060(8)
C98 0.172(16) 0.125(12) 0.168(15) -0.103(11) 0.132(14) -0.095(12)
C99 0.121(10) 0.111(10) 0.097(9) -0.040(7) 0.054(8) -0.069(8)
C100 0.134(11) 0.094(8) 0.104(9) -0.059(7) 0.051(8) -0.061(8)
C101 0.101(7) 0.037(4) 0.047(4) -0.008(3) 0.026(4) 0.005(4)
C102 0.055(4) 0.036(3) 0.037(3) -0.012(3) 0.006(3) -0.002(3)
C103 0.050(4) 0.040(4) 0.041(4) -0.018(3) -0.002(3) -0.012(3)
C104 0.038(3) 0.041(3) 0.037(3) -0.017(3) -0.007(3) -0.002(3)
C105 0.036(3) 0.039(3) 0.033(3) -0.010(3) -0.003(2) -0.009(3)
C106 0.034(3) 0.034(3) 0.039(3) -0.016(3) -0.004(3) -0.004(2)
C107 0.049(4) 0.057(4) 0.042(4) -0.024(3) 0.007(3) -0.012(3)
C108 0.058(4) 0.036(3) 0.038(4) -0.010(3) 0.009(3) -0.018(3)
C109 0.065(5) 0.040(4) 0.044(4) -0.024(3) -0.021(3) 0.013(3)
C110 0.064(5) 0.046(4) 0.050(4) -0.021(3) -0.026(4) 0.003(3)
C111 0.039(4) 0.058(4) 0.052(4) -0.034(4) -0.012(3) 0.003(3)
C112 0.050(5) 0.080(6) 0.091(7) -0.056(6) 0.009(4) -0.008(4)
C113 0.060(6) 0.113(9) 0.097(8) -0.061(7) 0.016(5) -0.033(6)
C114 0.035(4) 0.124(9) 0.063(5) -0.050(6) 0.001(4) -0.011(5)
C115 0.045(4) 0.091(6) 0.060(5) -0.041(5) -0.017(4) 0.020(4)
C116 0.034(4) 0.067(5) 0.061(5) -0.027(4) -0.018(3) 0.009(3)
C117 0.060(4) 0.039(4) 0.036(3) -0.019(3) 0.001(3) -0.008(3)
C118 0.066(5) 0.060(5) 0.063(5) -0.035(4) -0.012(4) -0.008(4)
C119 0.112(8) 0.060(5) 0.065(6) -0.038(5) -0.001(5) -0.032(6)
C120 0.105(8) 0.040(4) 0.054(5) -0.025(4) 0.006(5) 0.006(5)
C121 0.082(6) 0.049(5) 0.070(6) -0.019(4) -0.003(5) 0.015(4)
C122 0.072(5) 0.043(4) 0.052(4) -0.019(3) -0.012(4) 0.010(4)
C123 0.055(4) 0.042(4) 0.035(3) -0.011(3) -0.015(3) -0.005(3)
C124 0.066(6) 0.078(6) 0.110(8) -0.063(6) 0.014(5) -0.021(5)
C125 0.126(11) 0.090(9) 0.116(10) -0.060(8) 0.031(8) -0.049(8)
C126 0.131(10) 0.045(5) 0.066(6) -0.007(4) -0.030(6) -0.028(6)
C127 0.138(10) 0.043(5) 0.152(11) -0.044(6) -0.107(10) 0.034(6)
C128 0.082(6) 0.038(4) 0.138(9) -0.036(5) -0.071(7) 0.017(4)
C129 0.040(3) 0.042(3) 0.043(3) -0.022(3) -0.017(3) 0.011(3)
C130 0.045(4) 0.044(4) 0.047(4) -0.020(3) -0.015(3) 0.010(3)
C131 0.043(4) 0.044(4) 0.068(5) -0.015(4) -0.018(4) 0.008(3)
C132 0.062(5) 0.050(4) 0.075(6) -0.029(4) -0.043(4) 0.014(4)
C133 0.064(5) 0.051(4) 0.048(4) -0.022(3) -0.023(4) 0.009(4)
C134 0.054(4) 0.041(4) 0.044(4) -0.019(3) -0.014(3) 0.006(3)
C135 0.043(4) 0.061(4) 0.037(4) -0.021(3) -0.009(3) 0.011(3)
C136 0.052(4) 0.060(4) 0.042(4) -0.024(3) -0.017(3) 0.020(3)
C137 0.034(4) 0.087(6) 0.051(4) -0.039(4) -0.011(3) 0.026(4)
C138 0.049(5) 0.107(8) 0.053(5) -0.035(5) -0.020(4) 0.015(5)
C139 0.053(4) 0.089(6) 0.055(5) -0.049(5) -0.021(4) 0.018(4)
C140 0.041(4) 0.085(6) 0.049(4) -0.044(4) -0.006(3) -0.004(4)
C141 0.042(4) 0.064(5) 0.038(4) -0.028(3) -0.009(3) 0.006(3)
C142 0.039(3) 0.062(4) 0.042(4) -0.030(3) -0.011(3) 0.010(3)
C143 0.042(4) 0.039(3) 0.052(4) -0.020(3) -0.016(3) 0.002(3)
C144 0.048(4) 0.041(4) 0.048(4) -0.014(3) -0.028(3) 0.005(3)
C145 0.045(4) 0.049(4) 0.047(4) -0.020(3) -0.018(3) -0.001(3)
C146 0.055(4) 0.048(4) 0.049(4) -0.023(3) -0.016(3) -0.002(3)
C147 0.055(4) 0.029(3) 0.039(3) -0.008(3) -0.017(3) -0.007(3)
C148 0.050(4) 0.042(4) 0.065(5) -0.014(3) -0.029(4) 0.005(3)
C149 0.062(5) 0.036(4) 0.060(5) -0.017(3) -0.025(4) 0.006(3)
C150 0.056(4) 0.035(3) 0.031(3) -0.004(3) -0.016(3) -0.012(3)
C151 0.058(5) 0.063(5) 0.050(4) -0.033(4) 0.015(4) -0.015(4)
C152 0.058(5) 0.049(4) 0.050(4) -0.025(3) 0.016(4) -0.019(3)
Cl1 0.0675(14) 0.0645(14) 0.0945(18) -0.0146(13) 0.0092(13) -0.0033(11)
Cl2 0.0663(13) 0.0502(11) 0.0926(17) -0.0189(11) -0.0184(12) 0.0002(10)
Cl3 0.0770(18) 0.150(3) 0.118(3) -0.086(2) 0.0004(17) -0.0026(19)
Cl4 0.226(6) 0.326(9) 0.096(3) -0.054(4) -0.044(4) 0.149(6)
Cl5 0.132(3) 0.145(3) 0.089(2) -0.024(2) -0.033(2) 0.053(3)
Cl6 0.138(4) 0.339(9) 0.101(3) -0.047(4) 0.000(3) -0.080(5)
C153 0.206(17) 0.153(13) 0.124(11) -0.096(11) -0.096(12) 0.126(13)
C154 0.066(5) 0.061(5) 0.065(5) -0.029(4) -0.004(4) -0.009(4)
C155 0.26(3) 0.105(13) 0.18(2) -0.016(13) -0.035(19) -0.055(15)
B1 0.062(7) 0.119(11) 0.104(10) -0.070(9) -0.037(7) 0.017(7)
F1 0.099(5) 0.186(8) 0.113(6) -0.107(6) -0.015(4) 0.006(5)
F2 0.061(3) 0.142(6) 0.127(5) -0.086(5) -0.033(4) 0.014(4)
F3 0.118(6) 0.110(5) 0.111(5) -0.065(4) -0.035(4) 0.021(4)
F4 0.066(3) 0.113(5) 0.081(4) -0.041(3) -0.016(3) -0.009(3)
B2 0.067(6) 0.089(8) 0.068(7) -0.047(6) -0.009(5) -0.004(6)
F5 0.083(5) 0.180(8) 0.136(7) -0.061(6) -0.066(5) 0.028(5)
F6 0.074(3) 0.061(3) 0.084(4) -0.037(3) -0.020(3) 0.000(2)
F7 0.080(4) 0.091(4) 0.074(4) -0.048(3) -0.001(3) 0.003(3)
F8 0.115(5) 0.091(4) 0.085(4) -0.055(4) 0.002(4) -0.023(4)
B3 0.041(4) 0.066(6) 0.048(5) -0.017(4) -0.008(4) -0.001(4)
F9 0.121(5) 0.068(4) 0.196(8) -0.069(4) -0.114(6) 0.042(4)
F10 0.063(3) 0.065(3) 0.137(6) -0.034(4) 0.020(3) -0.024(3)
F11 0.108(5) 0.169(7) 0.073(4) -0.074(4) -0.048(4) 0.073(5)
F12 0.078(4) 0.157(6) 0.059(3) -0.053(4) 0.023(3) -0.072(4)
B4 0.221(7) 0.297(9) 0.180(6) -0.105(6) -0.008(5) -0.059(6)
F13 0.221(7) 0.297(9) 0.180(6) -0.105(6) -0.008(5) -0.059(6)
F14 0.221(7) 0.297(9) 0.180(6) -0.105(6) -0.008(5) -0.059(6)
F15 0.221(7) 0.297(9) 0.180(6) -0.105(6) -0.008(5) -0.059(6)
F16 0.221(7) 0.297(9) 0.180(6) -0.105(6) -0.008(5) -0.059(6)
C156 0.049(3) 0.076(5) 0.054(4) -0.023(3) -0.012(3) -0.022(3)
C157 0.049(3) 0.076(5) 0.054(4) -0.023(3) -0.012(3) -0.022(3)
C158 0.049(3) 0.076(5) 0.054(4) -0.023(3) -0.012(3) -0.022(3)
C159 0.049(3) 0.076(5) 0.054(4) -0.023(3) -0.012(3) -0.022(3)
C160 0.081(4) 0.155(6) 0.097(4) -0.085(4) -0.047(3) 0.034(4)
C161 0.081(4) 0.155(6) 0.097(4) -0.085(4) -0.047(3) 0.034(4)
C162 0.081(4) 0.155(6) 0.097(4) -0.085(4) -0.047(3) 0.034(4)
C163 0.081(4) 0.155(6) 0.097(4) -0.085(4) -0.047(3) 0.034(4)
C164 0.081(4) 0.155(6) 0.097(4) -0.085(4) -0.047(3) 0.034(4)

loop_
_atom_type_symbol
_atom_type_description
_atom_type_scat_dispersion_real
_atom_type_scat_dispersion_imag
_atom_type_scat_source
C C 0.0033 0.0016 'International Tables Vol C Tables 4.2.6.8 and 6.1.1.4'
H H 0.0000 0.0000 'International Tables Vol C Tables 4.2.6.8 and 6.1.1.4'
B B 0.0013 0.0007 'International Tables Vol C Tables 4.2.6.8 and 6.1.1.4'
N N 0.0061 0.0033 'International Tables Vol C Tables 4.2.6.8 and 6.1.1.4'
O O 0.0106 0.0060 'International Tables Vol C Tables 4.2.6.8 and 6.1.1.4'
F F 0.0171 0.0103 'International Tables Vol C Tables 4.2.6.8 and 6.1.1.4'
P P 0.1023 0.0942 'International Tables Vol C Tables 4.2.6.8 and 6.1.1.4'
S S 0.1246 0.1234 'International Tables Vol C Tables 4.2.6.8 and 6.1.1.4'
Rh Rh -1.1178 0.9187 'International Tables Vol C Tables 4.2.6.8 and 6.1.1.4'
Cl Cl 0.1484 0.1585 'International Tables Vol C Tables 4.2.6.8 and 6.1.1.4'

loop_
_geom_angle_atom_site_label_1
_geom_angle_atom_site_label_2
_geom_angle_atom_site_label_3
_geom_angle
_geom_angle_site_symmetry_1
N1 Rh1 P1 168.85(15) .
N1 Rh1 P2 89.00(15) .
P1 Rh1 P2 99.01(6) .
N1 Rh1 S1 85.69(15) .
P1 Rh1 S1 86.56(5) .
P2 Rh1 S1 174.25(6) .
N3 Rh2 P3 172.65(19) .
N3 Rh2 P4 89.13(19) .
P3 Rh2 P4 96.30(7) .
N3 Rh2 S2 88.56(19) .
P3 Rh2 S2 85.99(7) .
P4 Rh2 S2 177.68(8) .
N2 Rh3 P5 170.91(17) .
N2 Rh3 P6 90.57(17) .
P5 Rh3 P6 96.57(7) .
N2 Rh3 S3 86.57(17) .
P5 Rh3 S3 86.62(7) .
P6 Rh3 S3 175.58(6) .
N4 Rh4 P7 170.7(2) .
N4 Rh4 P8 90.8(2) .
P7 Rh4 P8 95.48(10) .
N4 Rh4 S4 89.0(2) .
P7 Rh4 S4 85.06(9) .
P8 Rh4 S4 177.38(8) .
C66 S1 C1 102.5(3) .
C66 S1 Rh1 105.1(2) .
C1 S1 Rh1 105.5(2) .
C32 S2 C35 100.1(4) .
C32 S2 Rh2 106.1(2) .
C35 S2 Rh2 104.9(3) .
C106 S3 C109 100.0(3) .
C106 S3 Rh3 108.8(2) .
C109 S3 Rh3 104.9(3) .
C140 S4 C151 99.5(4) .
C140 S4 Rh4 108.4(3) .
C151 S4 Rh4 105.0(3) .
C3 P1 C9 104.8(3) .
C3 P1 C2 104.0(3) .
C9 P1 C2 100.3(3) .
C3 P1 Rh1 120.1(2) .
C9 P1 Rh1 120.54(19) .
C2 P1 Rh1 104.0(2) .
C15 P2 C21 101.5(3) .
C15 P2 C27 102.1(3) .
C21 P2 C27 106.4(3) .
C15 P2 Rh1 122.1(2) .
C21 P2 Rh1 111.4(2) .
C27 P2 Rh1 111.9(2) .
C37 P3 C36 102.9(4) .
C37 P3 C43 106.2(4) .
C36 P3 C43 101.1(4) .
C37 P3 Rh2 120.2(3) .
C36 P3 Rh2 106.3(3) .
C43 P3 Rh2 117.5(3) .
C49 P4 C61 102.3(4) .
C49 P4 C55 101.9(4) .
C61 P4 C55 107.6(4) .
C49 P4 Rh2 119.6(2) .
C61 P4 Rh2 112.4(2) .
C55 P4 Rh2 111.9(3) .
C117 P5 C111 105.9(3) .
C117 P5 C110 103.0(3) .
C111 P5 C110 102.0(4) .
C117 P5 Rh3 117.4(3) .
C111 P5 Rh3 120.0(2) .
C110 P5 Rh3 106.1(2) .
C123 P6 C135 101.7(4) .
C123 P6 C129 100.9(3) .
C135 P6 C129 107.4(3) .
C123 P6 Rh3 123.3(2) .
C135 P6 Rh3 111.2(2) .
C129 P6 Rh3 110.8(2) .
C77 P7 C152 103.9(4) .
C77 P7 C83 106.4(4) .
C152 P7 C83 99.4(3) .
C77 P7 Rh4 121.9(3) .
C152 P7 Rh4 104.5(3) .
C83 P7 Rh4 117.4(3) .
C101 P8 C89 102.0(6) .
C101 P8 C95 106.7(5) .
C89 P8 C95 103.7(5) .
C101 P8 Rh4 112.3(3) .
C89 P8 Rh4 118.5(4) .
C95 P8 Rh4 112.6(5) .
C137 O3 C136 115.4(6) .
C103 O4 C102 117.9(5) .
C63 O5 C62 116.9(5) .
C29 O6 C28 116.2(5) .
C150 N1 Rh1 177.7(6) .
C143 N2 Rh3 178.2(6) .
C69 N3 Rh2 174.6(7) .
C76 N4 Rh4 178.2(7) .
C2 C1 S1 111.8(4) .
C2 C1 H1A 109.3 .
S1 C1 H1A 109.3 .
C2 C1 H1B 109.3 .
S1 C1 H1B 109.3 .
H1A C1 H1B 107.9 .
C1 C2 P1 109.0(4) .
C1 C2 H2A 109.9 .
P1 C2 H2A 109.9 .
C1 C2 H2B 109.9 .
P1 C2 H2B 109.9 .
H2A C2 H2B 108.3 .
C4 C3 C8 118.6(6) .
C4 C3 P1 123.8(5) .
C8 C3 P1 117.5(5) .
C5 C4 C3 121.6(6) .
C5 C4 H4 119.2 .
C3 C4 H4 119.2 .
C4 C5 C6 119.7(7) .
C4 C5 H5 120.1 .
C6 C5 H5 120.1 .
C5 C6 C7 120.5(7) .
C5 C6 H6 119.8 .
C7 C6 H6 119.8 .
C6 C7 C8 120.2(7) .
C6 C7 H7 119.9 .
C8 C7 H7 119.9 .
C7 C8 C3 119.3(7) .
C7 C8 H8 120.3 .
C3 C8 H8 120.3 .
C10 C9 C14 119.9(6) .
C10 C9 P1 122.4(5) .
C14 C9 P1 117.7(5) .
C11 C10 C9 119.3(7) .
C11 C10 H10 120.3 .
C9 C10 H10 120.3 .
C12 C11 C10 120.6(8) .
C12 C11 H11 119.7 .
C10 C11 H11 119.7 .
C11 C12 C13 120.7(7) .
C11 C12 H12 119.6 .
C13 C12 H12 119.6 .
C14 C13 C12 119.2(7) .
C14 C13 H13 120.4 .
C12 C13 H13 120.4 .
C13 C14 C9 120.3(7) .
C13 C14 H14 119.8 .
C9 C14 H14 119.8 .
C16 C15 C20 117.5(6) .
C16 C15 P2 122.8(5) .
C20 C15 P2 119.7(5) .
C17 C16 C15 122.3(7) .
C17 C16 H16 118.8 .
C15 C16 H16 118.8 .
C18 C17 C16 118.7(8) .
C18 C17 H17 120.7 .
C16 C17 H17 120.7 .
C17 C18 C19 121.3(7) .
C17 C18 H18 119.3 .
C19 C18 H18 119.3 .
C20 C19 C18 119.2(7) .
C20 C19 H19 120.4 .
C18 C19 H19 120.4 .
C19 C20 C15 120.9(7) .
C19 C20 H20 119.5 .
C15 C20 H20 119.5 .
C26 C21 C22 117.7(6) .
C26 C21 P2 118.7(5) .
C22 C21 P2 123.7(5) .
C21 C22 C23 120.4(6) .
C21 C22 H22 119.8 .
C23 C22 H22 119.8 .
C24 C23 C22 120.6(6) .
C24 C23 H23 119.7 .
C22 C23 H23 119.7 .
C25 C24 C23 119.4(7) .
C25 C24 H24 120.3 .
C23 C24 H24 120.3 .
C24 C25 C26 120.7(7) .
C24 C25 H25 119.7 .
C26 C25 H25 119.7 .
C21 C26 C25 121.1(6) .
C21 C26 H26 119.4 .
C25 C26 H26 119.4 .
C28 C27 P2 116.1(5) .
C28 C27 H27A 108.3 .
P2 C27 H27A 108.3 .
C28 C27 H27B 108.3 .
P2 C27 H27B 108.3 .
H27A C27 H27B 107.4 .
O6 C28 C27 108.4(5) .
O6 C28 H28A 110.0 .
C27 C28 H28A 110.0 .
O6 C28 H28B 110.0 .
C27 C28 H28B 110.0 .
H28A C28 H28B 108.4 .
O6 C29 C34 116.8(5) .
O6 C29 C30 124.1(6) .
C34 C29 C30 119.1(6) .
C31 C30 C29 119.0(6) .
C31 C30 H30 120.5 .
C29 C30 H30 120.5 .
C32 C31 C30 121.4(6) .
C32 C31 H31 119.3 .
C30 C31 H31 119.3 .
C31 C32 C33 119.1(6) .
C31 C32 S2 122.4(5) .
C33 C32 S2 118.5(5) .
C34 C33 C32 120.1(6) .
C34 C33 H33 119.9 .
C32 C33 H33 119.9 .
C33 C34 C29 121.1(6) .
C33 C34 H34 119.4 .
C29 C34 H34 119.4 .
C36 C35 S2 112.2(5) .
C36 C35 H35A 109.2 .
S2 C35 H35A 109.2 .
C36 C35 H35B 109.2 .
S2 C35 H35B 109.2 .
H35A C35 H35B 107.9 .
C35 C36 P3 107.8(6) .
C35 C36 H36A 110.1 .
P3 C36 H36A 110.1 .
C35 C36 H36B 110.1 .
P3 C36 H36B 110.1 .
H36A C36 H36B 108.5 .
C42 C37 C38 117.3(8) .
C42 C37 P3 123.4(7) .
C38 C37 P3 119.1(6) .
C39 C38 C37 120.0(9) .
C39 C38 H38 120.0 .
C37 C38 H38 120.0 .
C40 C39 C38 122.1(9) .
C40 C39 H39 119.0 .
C38 C39 H39 119.0 .
C39 C40 C41 120.5(10) .
C39 C40 H40 119.8 .
C41 C40 H40 119.8 .
C40 C41 C42 118.6(10) .
C40 C41 H41 120.7 .
C42 C41 H41 120.7 .
C37 C42 C41 121.3(9) .
C37 C42 H42 119.3 .
C41 C42 H42 119.3 .
C48 C43 C44 120.7(9) .
C48 C43 P3 118.9(8) .
C44 C43 P3 119.9(8) .
C43 C44 C45 115.4(14) .
C43 C44 H44 122.3 .
C45 C44 H44 122.3 .
C46 C45 C44 125.2(15) .
C46 C45 H45 117.4 .
C44 C45 H45 117.4 .
C47 C46 C45 116.0(12) .
C47 C46 H46 122.0 .
C45 C46 H46 122.0 .
C46 C47 C48 127.1(18) .
C46 C47 H47 116.5 .
C48 C47 H47 116.5 .
C43 C48 C47 115.3(15) .
C43 C48 H48 122.3 .
C47 C48 H48 122.3 .
C50 C49 C54 119.2(8) .
C50 C49 P4 123.9(7) .
C54 C49 P4 116.7(7) .
C49 C50 C51 121.3(10) .
C49 C50 H50 119.3 .
C51 C50 H50 119.3 .
C52 C51 C50 118.9(12) .
C52 C51 H51 120.5 .
C50 C51 H51 120.5 .
C51 C52 C53 119.9(9) .
C51 C52 H52 120.1 .
C53 C52 H52 120.1 .
C54 C53 C52 119.4(12) .
C54 C53 H53 120.3 .
C52 C53 H53 120.3 .
C53 C54 C49 120.7(12) .
C53 C54 H54 119.7 .
C49 C54 H54 119.7 .
C56 C55 C60 120.2(9) .
C56 C55 P4 122.4(8) .
C60 C55 P4 117.2(6) .
C55 C56 C57 120.9(12) .
C55 C56 H56 119.6 .
C57 C56 H56 119.6 .
C56 C57 C58 116.9(11) .
C56 C57 H57 121.6 .
C58 C57 H57 121.6 .
C59 C58 C57 119.6(12) .
C59 C58 H58 120.2 .
C57 C58 H58 120.2 .
C58 C59 C60 123.6(13) .
C58 C59 H59 118.2 .
C60 C59 H59 118.2 .
C55 C60 C59 118.6(10) .
C55 C60 H60 120.7 .
C59 C60 H60 120.7 .
C62 C61 P4 115.8(5) .
C62 C61 H61A 108.3 .
P4 C61 H61A 108.3 .
C62 C61 H61B 108.3 .
P4 C61 H61B 108.3 .
H61A C61 H61B 107.4 .
O5 C62 C61 108.2(6) .
O5 C62 H62A 110.1 .
C61 C62 H62A 110.1 .
O5 C62 H62B 110.1 .
C61 C62 H62B 110.1 .
H62A C62 H62B 108.4 .
O5 C63 C64 124.2(6) .
O5 C63 C68 115.4(6) .
C64 C63 C68 120.3(6) .
C63 C64 C65 118.9(6) .
C63 C64 H64 120.6 .
C65 C64 H64 120.6 .
C66 C65 C64 121.0(6) .
C66 C65 H65 119.5 .
C64 C65 H65 119.5 .
C67 C66 C65 119.7(6) .
C67 C66 S1 117.9(5) .
C65 C66 S1 122.1(5) .
C66 C67 C68 121.0(6) .
C66 C67 H67 119.5 .
C68 C67 H67 119.5 .
C67 C68 C63 119.0(6) .
C67 C68 H68 120.5 .
C63 C68 H68 120.5 .
N3 C69 C70 178.4(9) .
C75 C70 C71 121.4(8) .
C75 C70 C69 117.4(8) .
C71 C70 C69 121.1(8) .
C70 C71 C72 118.4(8) .
C70 C71 H71 120.8 .
C72 C71 H71 120.8 .
C73 C72 C71 119.1(8) .
C73 C72 H72 120.5 .
C71 C72 H72 120.5 .
C74 C73 C72 122.0(8) .
C74 C73 C76 120.3(7) .
C72 C73 C76 117.6(7) .
C73 C74 C75 117.7(8) .
C73 C74 H74 121.1 .
C75 C74 H74 121.1 .
C70 C75 C74 121.5(8) .
C70 C75 H75 119.3 .
C74 C75 H75 119.3 .
N4 C76 C73 176.1(8) .
C78 C77 C82 117.7(10) .
C78 C77 P7 120.0(9) .
C82 C77 P7 122.2(7) .
C77 C78 C79 118.7(11) .
C77 C78 H78 120.7 .
C79 C78 H78 120.7 .
C80 C79 C78 120.7(9) .
C80 C79 H79 119.6 .
C78 C79 H79 119.6 .
C81 C80 C79 122.4(13) .
C81 C80 H80 118.8 .
C79 C80 H80 118.8 .
C80 C81 C82 119.1(14) .
C80 C81 H81 120.4 .
C82 C81 H81 120.4 .
C81 C82 C77 121.1(10) .
C81 C82 H82 119.4 .
C77 C82 H82 119.4 .
C88 C83 C84 118.6(7) .
C88 C83 P7 121.4(6) .
C84 C83 P7 119.5(6) .
C83 C84 C85 118.2(9) .
C83 C84 H84 120.9 .
C85 C84 H84 120.9 .
C86 C85 C84 120.7(9) .
C86 C85 H85 119.6 .
C84 C85 H85 119.6 .
C87 C86 C85 120.4(8) .
C87 C86 H86 119.8 .
C85 C86 H86 119.8 .
C86 C87 C88 118.4(10) .
C86 C87 H87 120.8 .
C88 C87 H87 120.8 .
C83 C88 C87 123.6(9) .
C83 C88 H88 118.2 .
C87 C88 H88 118.2 .
C90 C89 C94 119.5(14) .
C90 C89 P8 126.4(12) .
C94 C89 P8 114.1(14) .
C89 C90 C91 131(2) .
C89 C90 H90 114.6 .
C91 C90 H90 114.6 .
C92 C91 C90 112(4) .
C92 C91 H91 124.0 .
C90 C91 H91 124.0 .
C93 C92 C91 127(3) .
C93 C92 H92 116.4 .
C91 C92 H92 116.4 .
C92 C93 C94 122(2) .
C92 C93 H93 119.2 .
C94 C93 H93 119.2 .
C89 C94 C93 108(2) .
C89 C94 H94 126.0 .
C93 C94 H94 126.0 .
C100 C95 C96 119.0(11) .
C100 C95 P8 117.9(9) .
C96 C95 P8 123.0(12) .
C95 C96 C97 124.4(15) .
C95 C96 H96 117.8 .
C97 C96 H96 117.8 .
C98 C97 C96 116.2(14) .
C98 C97 H97 121.9 .
C96 C97 H97 121.9 .
C97 C98 C99 120.5(12) .
C97 C98 H98 119.8 .
C99 C98 H98 119.8 .
C100 C99 C98 120.6(16) .
C100 C99 H99 119.7 .
C98 C99 H99 119.7 .
C95 C100 C99 119.2(13) .
C95 C100 H100 120.4 .
C99 C100 H100 120.4 .
C102 C101 P8 114.1(7) .
C102 C101 H10A 108.7 .
P8 C101 H10A 108.7 .
C102 C101 H10B 108.7 .
P8 C101 H10B 108.7 .
H10A C101 H10B 107.6 .
O4 C102 C101 107.5(6) .
O4 C102 H10C 110.2 .
C101 C102 H10C 110.2 .
O4 C102 H10D 110.2 .
C101 C102 H10D 110.2 .
H10C C102 H10D 108.5 .
O4 C103 C104 125.2(6) .
O4 C103 C108 116.5(6) .
C104 C103 C108 118.2(6) .
C105 C104 C103 120.0(6) .
C105 C104 H104 120.0 .
C103 C104 H104 120.0 .
C106 C105 C104 120.1(6) .
C106 C105 H105 119.9 .
C104 C105 H105 119.9 .
C105 C106 C107 119.4(6) .
C105 C106 S3 121.5(5) .
C107 C106 S3 119.1(5) .
C108 C107 C106 120.6(6) .
C108 C107 H107 119.7 .
C106 C107 H107 119.7 .
C107 C108 C103 121.5(6) .
C107 C108 H108 119.2 .
C103 C108 H108 119.2 .
C110 C109 S3 111.1(5) .
C110 C109 H10E 109.4 .
S3 C109 H10E 109.4 .
C110 C109 H10F 109.4 .
S3 C109 H10F 109.4 .
H10E C109 H10F 108.0 .
C109 C110 P5 109.0(5) .
C109 C110 H11A 109.9 .
P5 C110 H11A 109.9 .
C109 C110 H11B 109.9 .
P5 C110 H11B 109.9 .
H11A C110 H11B 108.3 .
C112 C111 C116 117.6(7) .
C112 C111 P5 124.5(6) .
C116 C111 P5 117.9(6) .
C111 C112 C113 122.1(9) .
C111 C112 H112 119.0 .
C113 C112 H112 119.0 .
C114 C113 C112 119.0(10) .
C114 C113 H113 120.5 .
C112 C113 H113 120.5 .
C115 C114 C113 120.9(8) .
C115 C114 H114 119.6 .
C113 C114 H114 119.6 .
C114 C115 C116 119.9(8) .
C114 C115 H115 120.0 .
C116 C115 H115 120.0 .
C115 C116 C111 120.4(8) .
C115 C116 H116 119.8 .
C111 C116 H116 119.8 .
C122 C117 C118 118.6(7) .
C122 C117 P5 119.0(6) .
C118 C117 P5 122.3(6) .
C119 C118 C117 120.2(9) .
C119 C118 H118 119.9 .
C117 C118 H118 119.9 .
C118 C119 C120 119.8(9) .
C118 C119 H119 120.1 .
C120 C119 H119 120.1 .
C121 C120 C119 120.1(8) .
C121 C120 H120 119.9 .
C119 C120 H120 119.9 .
C120 C121 C122 121.3(9) .
C120 C121 H121 119.3 .
C122 C121 H121 119.3 .
C117 C122 C121 119.8(8) .
C117 C122 H122 120.1 .
C121 C122 H122 120.1 .
C124 C123 C128 120.6(8) .
C124 C123 P6 122.2(7) .
C128 C123 P6 117.1(6) .
C125 C124 C123 121.7(11) .
C125 C124 H124 119.2 .
C123 C124 H124 119.2 .
C126 C125 C124 121.7(12) .
C126 C125 H125 119.2 .
C124 C125 H125 119.2 .
C125 C126 C127 120.0(9) .
C125 C126 H126 120.0 .
C127 C126 H126 120.0 .
C126 C127 C128 118.8(10) .
C126 C127 H127 120.6 .
C128 C127 H127 120.6 .
C123 C128 C127 116.9(10) .
C123 C128 H128 121.5 .
C127 C128 H128 121.5 .
C130 C129 C134 119.0(6) .
C130 C129 P6 117.7(5) .
C134 C129 P6 123.3(5) .
C129 C130 C131 121.1(7) .
C129 C130 H130 119.4 .
C131 C130 H130 119.4 .
C132 C131 C130 118.9(7) .
C132 C131 H131 120.5 .
C130 C131 H131 120.5 .
C131 C132 C133 120.7(7) .
C131 C132 H132 119.6 .
C133 C132 H132 119.6 .
C134 C133 C132 119.5(7) .
C134 C133 H133 120.2 .
C132 C133 H133 120.2 .
C133 C134 C129 120.5(7) .
C133 C134 H134 119.7 .
C129 C134 H134 119.7 .
C136 C135 P6 113.4(5) .
C136 C135 H13A 108.9 .
P6 C135 H13A 108.9 .
C136 C135 H13B 108.9 .
P6 C135 H13B 108.9 .
H13A C135 H13B 107.7 .
O3 C136 C135 108.3(6) .
O3 C136 H13C 110.0 .
C135 C136 H13C 110.0 .
O3 C136 H13D 110.0 .
C135 C136 H13D 110.0 .
H13C C136 H13D 108.4 .
C142 C137 C138 119.3(9) .
C142 C137 O3 122.7(7) .
C138 C137 O3 118.0(8) .
C139 C138 C137 121.8(9) .
C139 C138 H138 119.1 .
C137 C138 H138 119.1 .
C138 C139 C140 118.9(7) .
C138 C139 H139 120.5 .
C140 C139 H139 120.5 .
C141 C140 C139 119.5(8) .
C141 C140 S4 120.6(7) .
C139 C140 S4 119.8(6) .
C140 C141 C142 121.1(8) .
C140 C141 H141 119.5 .
C142 C141 H141 119.5 .
C137 C142 C141 119.3(7) .
C137 C142 H142 120.3 .
C141 C142 H142 120.3 .
N2 C143 C144 177.6(8) .
C145 C144 C143 121.3(7) .
C145 C144 C149 120.7(6) .
C143 C144 C149 118.0(6) .
C144 C145 C146 120.9(7) .
C144 C145 H145 119.5 .
C146 C145 H145 119.5 .
C147 C146 C145 118.1(7) .
C147 C146 H146 121.0 .
C145 C146 H146 121.0 .
C146 C147 C148 122.4(6) .
C146 C147 C150 119.0(6) .
C148 C147 C150 118.5(7) .
C149 C148 C147 119.9(7) .
C149 C148 H148 120.1 .
C147 C148 H148 120.0 .
C148 C149 C144 117.9(7) .
C148 C149 H149 121.1 .
C144 C149 H149 121.1 .
N1 C150 C147 173.7(7) .
C152 C151 S4 111.3(5) .
C152 C151 H15A 109.4 .
S4 C151 H15A 109.4 .
C152 C151 H15B 109.4 .
S4 C151 H15B 109.4 .
H15A C151 H15B 108.0 .
C151 C152 P7 106.7(5) .
C151 C152 H15C 110.4 .
P7 C152 H15C 110.4 .
C151 C152 H15D 110.4 .
P7 C152 H15D 110.4 .
H15C C152 H15D 108.6 .
Cl3 C153 Cl4 115.0(7) .
Cl3 C153 H15E 108.5 .
Cl4 C153 H15E 108.5 .
Cl3 C153 H15F 108.5 .
Cl4 C153 H15F 108.5 .
H15E C153 H15F 107.5 .
Cl2 C154 Cl1 112.8(5) .
Cl2 C154 H15G 109.0 .
Cl1 C154 H15G 109.0 .
Cl2 C154 H15H 109.0 .
Cl1 C154 H15H 109.0 .
H15G C154 H15H 107.8 .
Cl5 C155 Cl6 107.5(11) .
Cl5 C155 H15I 110.2 .
Cl6 C155 H15I 110.2 .
Cl5 C155 H15J 110.2 .
Cl6 C155 H15J 110.2 .
H15I C155 H15J 108.5 .
F3 B1 F4 109.6(9) .
F3 B1 F2 113.8(10) .
F4 B1 F2 109.5(12) .
F3 B1 F1 111.3(13) .
F4 B1 F1 107.5(10) .
F2 B1 F1 105.0(9) .
F5 B2 F7 111.1(9) .
F5 B2 F6 110.7(10) .
F7 B2 F6 111.0(9) .
F5 B2 F8 109.0(9) .
F7 B2 F8 107.7(10) .
F6 B2 F8 107.2(8) .
F9 B3 F11 107.8(8) .
F9 B3 F10 107.2(7) .
F11 B3 F10 114.7(8) .
F9 B3 F12 116.8(8) .
F11 B3 F12 105.1(7) .
F10 B3 F12 105.6(7) .
F16 B4 F13 110.7(13) .
F16 B4 F14 109.9(13) .
F13 B4 F14 109.1(13) .
F16 B4 F15 109.8(13) .
F13 B4 F15 109.0(13) .
F14 B4 F15 108.3(13) .
C158 C157 C156 148.1(12) .
C159 C158 C157 121.5(14) .
C159 C159 C158 111.6(14) 2_675
C160 C161 C162 147.3(15) .
C163 C162 C161 169.4(8) .
C164 C163 C162 126.5(9) .

loop_
_geom_bond_atom_site_label_1
_geom_bond_atom_site_label_2
_geom_bond_distance
_geom_bond_site_symmetry_2
Rh1 N1 2.070(5) .
Rh1 P1 2.2373(15) .
Rh1 P2 2.2750(15) .
Rh1 S1 2.3605(15) .
Rh2 N3 2.051(7) .
Rh2 P3 2.215(2) .
Rh2 P4 2.2845(18) .
Rh2 S2 2.3578(18) .
Rh3 N2 2.065(5) .
Rh3 P5 2.2204(17) .
Rh3 P6 2.2779(18) .
Rh3 S3 2.3572(18) .
Rh4 N4 2.053(8) .
Rh4 P7 2.222(2) .
Rh4 P8 2.280(3) .
Rh4 S4 2.359(3) .
S1 C66 1.796(6) .
S1 C1 1.816(6) .
S2 C32 1.785(6) .
S2 C35 1.815(9) .
S3 C106 1.790(6) .
S3 C109 1.841(7) .
S4 C140 1.787(9) .
S4 C151 1.839(8) .
P1 C3 1.826(6) .
P1 C9 1.835(6) .
P1 C2 1.863(6) .
P2 C15 1.822(6) .
P2 C21 1.832(6) .
P2 C27 1.834(6) .
P3 C37 1.820(8) .
P3 C36 1.833(8) .
P3 C43 1.839(7) .
P4 C49 1.839(7) .
P4 C61 1.845(8) .
P4 C55 1.853(9) .
P5 C117 1.816(7) .
P5 C111 1.817(7) .
P5 C110 1.857(8) .
P6 C123 1.833(7) .
P6 C135 1.836(7) .
P6 C129 1.848(7) .
P7 C77 1.786(11) .
P7 C152 1.827(8) .
P7 C83 1.829(7) .
P8 C101 1.810(12) .
P8 C89 1.849(12) .
P8 C95 1.864(10) .
O3 C137 1.403(10) .
O3 C136 1.430(9) .
O4 C103 1.342(8) .
O4 C102 1.434(8) .
O5 C63 1.359(8) .
O5 C62 1.462(9) .
O6 C29 1.362(7) .
O6 C28 1.434(7) .
N1 C150 1.114(8) .
N2 C143 1.135(8) .
N3 C69 1.162(11) .
N4 C76 1.155(11) .
C1 C2 1.515(9) .
C1 H1A 0.9900 .
C1 H1B 0.9900 .
C2 H2A 0.9900 .
C2 H2B 0.9900 .
C3 C4 1.382(8) .
C3 C8 1.414(9) .
C4 C5 1.367(9) .
C4 H4 0.9500 .
C5 C6 1.375(11) .
C5 H5 0.9500 .
C6 C7 1.383(11) .
C6 H6 0.9500 .
C7 C8 1.385(10) .
C7 H7 0.9500 .
C8 H8 0.9500 .
C9 C10 1.396(9) .
C9 C14 1.397(9) .
C10 C11 1.383(10) .
C10 H10 0.9500 .
C11 C12 1.365(12) .
C11 H11 0.9500 .
C12 C13 1.405(12) .
C12 H12 0.9500 .
C13 C14 1.371(10) .
C13 H13 0.9500 .
C14 H14 0.9500 .
C15 C16 1.399(10) .
C15 C20 1.408(9) .
C16 C17 1.388(10) .
C16 H16 0.9500 .
C17 C18 1.375(13) .
C17 H17 0.9500 .
C18 C19 1.399(12) .
C18 H18 0.9500 .
C19 C20 1.389(10) .
C19 H19 0.9500 .
C20 H20 0.9500 .
C21 C26 1.382(9) .
C21 C22 1.387(9) .
C22 C23 1.390(9) .
C22 H22 0.9500 .
C23 C24 1.373(11) .
C23 H23 0.9500 .
C24 C25 1.351(11) .
C24 H24 0.9500 .
C25 C26 1.388(9) .
C25 H25 0.9500 .
C26 H26 0.9500 .
C27 C28 1.517(9) .
C27 H27A 0.9900 .
C27 H27B 0.9900 .
C28 H28A 0.9900 .
C28 H28B 0.9900 .
C29 C34 1.395(9) .
C29 C30 1.397(8) .
C30 C31 1.390(9) .
C30 H30 0.9500 .
C31 C32 1.379(9) .
C31 H31 0.9500 .
C32 C33 1.393(9) .
C33 C34 1.370(9) .
C33 H33 0.9500 .
C34 H34 0.9500 .
C35 C36 1.511(13) .
C35 H35A 0.9900 .
C35 H35B 0.9900 .
C36 H36A 0.9900 .
C36 H36B 0.9900 .
C37 C42 1.372(12) .
C37 C38 1.397(11) .
C38 C39 1.361(13) .
C38 H38 0.9500 .
C39 C40 1.310(15) .
C39 H39 0.9500 .
C40 C41 1.380(15) .
C40 H40 0.9500 .
C41 C42 1.384(14) .
C41 H41 0.9500 .
C42 H42 0.9500 .
C43 C48 1.356(17) .
C43 C44 1.370(16) .
C44 C45 1.448(15) .
C44 H44 0.9500 .
C45 C46 1.28(2) .
C45 H45 0.9500 .
C46 C47 1.27(2) .
C46 H46 0.9500 .
C47 C48 1.430(16) .
C47 H47 0.9500 .
C48 H48 0.9500 .
C49 C50 1.354(14) .
C49 C54 1.390(13) .
C50 C51 1.408(12) .
C50 H50 0.9500 .
C51 C52 1.374(18) .
C51 H51 0.9500 .
C52 C53 1.40(2) .
C52 H52 0.9500 .
C53 C54 1.380(15) .
C53 H53 0.9500 .
C54 H54 0.9500 .
C55 C56 1.368(12) .
C55 C60 1.378(13) .
C56 C57 1.413(16) .
C56 H56 0.9500 .
C57 C58 1.44(2) .
C57 H57 0.9500 .
C58 C59 1.306(17) .
C58 H58 0.9500 .
C59 C60 1.381(14) .
C59 H59 0.9500 .
C60 H60 0.9500 .
C61 C62 1.511(9) .
C61 H61A 0.9900 .
C61 H61B 0.9900 .
C62 H62A 0.9900 .
C62 H62B 0.9900 .
C63 C64 1.389(9) .
C63 C68 1.411(10) .
C64 C65 1.394(9) .
C64 H64 0.9500 .
C65 C66 1.382(9) .
C65 H65 0.9500 .
C66 C67 1.377(9) .
C67 C68 1.384(10) .
C67 H67 0.9500 .
C68 H68 0.9500 .
C69 C70 1.414(13) .
C70 C75 1.369(12) .
C70 C71 1.382(12) .
C71 C72 1.410(13) .
C71 H71 0.9500 .
C72 C73 1.397(11) .
C72 H72 0.9500 .
C73 C74 1.380(11) .
C73 C76 1.421(12) .
C74 C75 1.389(13) .
C74 H74 0.9500 .
C75 H75 0.9500 .
C77 C78 1.391(11) .
C77 C82 1.451(16) .
C78 C79 1.456(18) .
C78 H78 0.9500 .
C79 C80 1.36(2) .
C79 H79 0.9500 .
C80 C81 1.341(17) .
C80 H80 0.9500 .
C81 C82 1.415(17) .
C81 H81 0.9500 .
C82 H82 0.9500 .
C83 C88 1.336(12) .
C83 C84 1.388(11) .
C84 C85 1.412(11) .
C84 H84 0.9500 .
C85 C86 1.357(14) .
C85 H85 0.9500 .
C86 C87 1.352(13) .
C86 H86 0.9500 .
C87 C88 1.377(11) .
C87 H87 0.9500 .
C88 H88 0.9500 .
C89 C90 1.28(3) .
C89 C94 1.41(2) .
C90 C91 1.42(2) .
C90 H90 0.9500 .
C91 C92 1.28(5) .
C91 H91 0.9500 .
C92 C93 1.24(8) .
C92 H92 0.9500 .
C93 C94 1.64(4) .
C93 H93 0.9500 .
C94 H94 0.9500 .
C95 C100 1.33(2) .
C95 C96 1.362(15) .
C96 C97 1.387(15) .
C96 H96 0.9500 .
C97 C98 1.34(3) .
C97 H97 0.9500 .
C98 C99 1.40(2) .
C98 H98 0.9500 .
C99 C100 1.390(16) .
C99 H99 0.9500 .
C100 H100 0.9500 .
C101 C102 1.526(10) .
C101 H10A 0.9900 .
C101 H10B 0.9900 .
C102 H10C 0.9900 .
C102 H10D 0.9900 .
C103 C104 1.395(9) .
C103 C108 1.417(9) .
C104 C105 1.395(9) .
C104 H104 0.9500 .
C105 C106 1.377(9) .
C105 H105 0.9500 .
C106 C107 1.414(10) .
C107 C108 1.325(10) .
C107 H107 0.9500 .
C108 H108 0.9500 .
C109 C110 1.495(11) .
C109 H10E 0.9900 .
C109 H10F 0.9900 .
C110 H11A 0.9900 .
C110 H11B 0.9900 .
C111 C112 1.375(11) .
C111 C116 1.401(10) .
C112 C113 1.377(12) .
C112 H112 0.9500 .
C113 C114 1.375(15) .
C113 H113 0.9500 .
C114 C115 1.358(14) .
C114 H114 0.9500 .
C115 C116 1.389(11) .
C115 H115 0.9500 .
C116 H116 0.9500 .
C117 C122 1.383(11) .
C117 C118 1.407(11) .
C118 C119 1.376(12) .
C118 H118 0.9500 .
C119 C120 1.393(15) .
C119 H119 0.9500 .
C120 C121 1.340(14) .
C120 H120 0.9500 .
C121 C122 1.391(11) .
C121 H121 0.9500 .
C122 H122 0.9500 .
C123 C124 1.377(12) .
C123 C128 1.397(12) .
C124 C125 1.344(14) .
C124 H124 0.9500 .
C125 C126 1.332(18) .
C125 H125 0.9500 .
C126 C127 1.427(17) .
C126 H126 0.9500 .
C127 C128 1.446(12) .
C127 H127 0.9500 .
C128 H128 0.9500 .
C129 C130 1.376(10) .
C129 C134 1.395(9) .
C130 C131 1.404(10) .
C130 H130 0.9500 .
C131 C132 1.374(12) .
C131 H131 0.9500 .
C132 C133 1.394(12) .
C132 H132 0.9500 .
C133 C134 1.385(10) .
C133 H133 0.9500 .
C134 H134 0.9500 .
C135 C136 1.522(11) .
C135 H13A 0.9900 .
C135 H13B 0.9900 .
C136 H13C 0.9900 .
C136 H13D 0.9900 .
C137 C142 1.352(11) .
C137 C138 1.393(11) .
C138 C139 1.355(13) .
C138 H138 0.9500 .
C139 C140 1.382(12) .
C139 H139 0.9500 .
C140 C141 1.373(10) .
C141 C142 1.387(10) .
C141 H141 0.9500 .
C142 H142 0.9500 .
C143 C144 1.426(9) .
C144 C145 1.369(10) .
C144 C149 1.434(11) .
C145 C146 1.402(10) .
C145 H145 0.9500 .
C146 C147 1.375(11) .
C146 H146 0.9500 .
C147 C148 1.393(10) .
C147 C150 1.464(9) .
C148 C149 1.387(10) .
C148 H148 0.9500 .
C149 H149 0.9500 .
C151 C152 1.524(13) .
C151 H15A 0.9900 .
C151 H15B 0.9900 .
C152 H15C 0.9900 .
C152 H15D 0.9900 .
Cl1 C154 1.753(9) .
Cl2 C154 1.744(9) .
Cl3 C153 1.713(12) .
Cl4 C153 1.718(13) .
Cl5 C155 1.715(18) .
Cl6 C155 1.87(2) .
C153 H15E 0.9900 .
C153 H15F 0.9900 .
C154 H15G 0.9900 .
C154 H15H 0.9900 .
C155 H15I 0.9900 .
C155 H15J 0.9900 .
B1 F3 1.342(16) .
B1 F4 1.387(15) .
B1 F2 1.389(14) .
B1 F1 1.398(14) .
B2 F5 1.361(14) .
B2 F7 1.367(12) .
B2 F6 1.397(11) .
B2 F8 1.435(14) .
B3 F9 1.348(10) .
B3 F11 1.357(10) .
B3 F10 1.377(10) .
B3 F12 1.386(10) .
B4 F16 1.330(18) .
B4 F13 1.344(18) .
B4 F14 1.357(19) .
B4 F15 1.359(18) .
C156 C157 1.81(2) .
C157 C158 1.56(2) .
C158 C159 1.562(18) .
C159 C159 0.931(16) 2_675
C160 C161 1.012(19) .
C161 C162 1.953(19) .
C162 C163 1.707(17) .
C163 C164 1.561(18) .

loop_
_geom_torsion_atom_site_label_1
_geom_torsion_atom_site_label_2
_geom_torsion_atom_site_label_3
_geom_torsion_atom_site_label_4
_geom_torsion
_geom_torsion_site_symmetry_4
N1 Rh1 S1 C66 60.6(2) .
P1 Rh1 S1 C66 -111.4(2) .
P2 Rh1 S1 C66 83.1(6) .
N1 Rh1 S1 C1 168.5(3) .
P1 Rh1 S1 C1 -3.4(2) .
P2 Rh1 S1 C1 -169.0(5) .
N3 Rh2 S2 C32 68.8(3) .
P3 Rh2 S2 C32 -106.3(2) .
P4 Rh2 S2 C32 64.9(18) .
N3 Rh2 S2 C35 174.3(4) .
P3 Rh2 S2 C35 -0.8(3) .
P4 Rh2 S2 C35 170.3(18) .
N2 Rh3 S3 C106 69.9(3) .
P5 Rh3 S3 C106 -104.0(2) .
P6 Rh3 S3 C106 119.6(8) .
N2 Rh3 S3 C109 176.3(3) .
P5 Rh3 S3 C109 2.3(2) .
P6 Rh3 S3 C109 -134.1(8) .
N4 Rh4 S4 C140 59.0(3) .
P7 Rh4 S4 C140 -113.8(3) .
P8 Rh4 S4 C140 144(2) .
N4 Rh4 S4 C151 164.6(3) .
P7 Rh4 S4 C151 -8.2(3) .
P8 Rh4 S4 C151 -110(2) .
N1 Rh1 P1 C3 -135.7(8) .
P2 Rh1 P1 C3 88.8(2) .
S1 Rh1 P1 C3 -89.7(2) .
N1 Rh1 P1 C9 91.0(8) .
P2 Rh1 P1 C9 -44.5(2) .
S1 Rh1 P1 C9 137.0(2) .
N1 Rh1 P1 C2 -20.1(8) .
P2 Rh1 P1 C2 -155.6(2) .
S1 Rh1 P1 C2 25.9(2) .
N1 Rh1 P2 C15 147.5(3) .
P1 Rh1 P2 C15 -40.3(3) .
S1 Rh1 P2 C15 125.0(6) .
N1 Rh1 P2 C21 27.6(3) .
P1 Rh1 P2 C21 -160.2(2) .
S1 Rh1 P2 C21 5.1(6) .
N1 Rh1 P2 C27 -91.4(3) .
P1 Rh1 P2 C27 80.8(2) .
S1 Rh1 P2 C27 -113.8(6) .
N3 Rh2 P3 C37 98.0(15) .
P4 Rh2 P3 C37 -39.4(3) .
S2 Rh2 P3 C37 140.2(3) .
N3 Rh2 P3 C36 -18.0(15) .
P4 Rh2 P3 C36 -155.4(3) .
S2 Rh2 P3 C36 24.2(3) .
N3 Rh2 P3 C43 -130.2(15) .
P4 Rh2 P3 C43 92.4(3) .
S2 Rh2 P3 C43 -88.0(3) .
N3 Rh2 P4 C49 141.8(4) .
P3 Rh2 P4 C49 -43.1(4) .
S2 Rh2 P4 C49 145.7(18) .
N3 Rh2 P4 C61 -98.2(3) .
P3 Rh2 P4 C61 76.8(3) .
S2 Rh2 P4 C61 -94.3(18) .
N3 Rh2 P4 C55 22.9(4) .
P3 Rh2 P4 C55 -162.0(3) .
S2 Rh2 P4 C55 26.8(18) .
N2 Rh3 P5 C117 -135.2(11) .
P6 Rh3 P5 C117 83.3(3) .
S3 Rh3 P5 C117 -93.6(3) .
N2 Rh3 P5 C111 93.8(11) .
P6 Rh3 P5 C111 -47.8(3) .
S3 Rh3 P5 C111 135.3(3) .
N2 Rh3 P5 C110 -20.8(11) .
P6 Rh3 P5 C110 -162.3(3) .
S3 Rh3 P5 C110 20.7(3) .
N2 Rh3 P6 C123 144.5(3) .
P5 Rh3 P6 C123 -41.1(3) .
S3 Rh3 P6 C123 95.0(8) .
N2 Rh3 P6 C135 -94.4(3) .
P5 Rh3 P6 C135 80.0(3) .
S3 Rh3 P6 C135 -143.9(8) .
N2 Rh3 P6 C129 25.1(3) .
P5 Rh3 P6 C129 -160.6(2) .
S3 Rh3 P6 C129 -24.5(8) .
N4 Rh4 P7 C77 98.7(14) .
P8 Rh4 P7 C77 -33.5(3) .
S4 Rh4 P7 C77 149.0(3) .
N4 Rh4 P7 C152 -18.2(14) .
P8 Rh4 P7 C152 -150.4(3) .
S4 Rh4 P7 C152 32.2(3) .
N4 Rh4 P7 C83 -127.1(14) .
P8 Rh4 P7 C83 100.7(3) .
S4 Rh4 P7 C83 -76.7(3) .
N4 Rh4 P8 C101 -98.4(4) .
P7 Rh4 P8 C101 74.7(3) .
S4 Rh4 P8 C101 176(52) .
N4 Rh4 P8 C89 143.1(6) .
P7 Rh4 P8 C89 -43.8(6) .
S4 Rh4 P8 C89 58(2) .
N4 Rh4 P8 C95 21.9(4) .
P7 Rh4 P8 C95 -164.9(3) .
S4 Rh4 P8 C95 -63(2) .
P1 Rh1 N1 C150 -66(15) .
P2 Rh1 N1 C150 70(14) .
S1 Rh1 N1 C150 -112(14) .
P5 Rh3 N2 C143 178(100) .
P6 Rh3 N2 C143 -40(20) .
S3 Rh3 N2 C143 136(20) .
P3 Rh2 N3 C69 -143(7) .
P4 Rh2 N3 C69 -5(8) .
S2 Rh2 N3 C69 175(8) .
P7 Rh4 N4 C76 -52(30) .
P8 Rh4 N4 C76 80(29) .
S4 Rh4 N4 C76 -102(29) .
C66 S1 C1 C2 83.1(5) .
Rh1 S1 C1 C2 -26.7(5) .
S1 C1 C2 P1 50.1(5) .
C3 P1 C2 C1 76.4(5) .
C9 P1 C2 C1 -175.4(4) .
Rh1 P1 C2 C1 -50.1(4) .
C9 P1 C3 C4 -81.4(6) .
C2 P1 C3 C4 23.5(6) .
Rh1 P1 C3 C4 139.1(5) .
C9 P1 C3 C8 97.4(5) .
C2 P1 C3 C8 -157.8(5) .
Rh1 P1 C3 C8 -42.2(6) .
C8 C3 C4 C5 0.1(10) .
P1 C3 C4 C5 178.8(5) .
C3 C4 C5 C6 -1.1(11) .
C4 C5 C6 C7 1.2(13) .
C5 C6 C7 C8 -0.3(14) .
C6 C7 C8 C3 -0.8(13) .
C4 C3 C8 C7 0.9(11) .
P1 C3 C8 C7 -178.0(6) .
C3 P1 C9 C10 -7.6(6) .
C2 P1 C9 C10 -115.1(5) .
Rh1 P1 C9 C10 131.8(5) .
C3 P1 C9 C14 172.5(5) .
C2 P1 C9 C14 64.9(5) .
Rh1 P1 C9 C14 -48.2(5) .
C14 C9 C10 C11 -0.4(10) .
P1 C9 C10 C11 179.6(5) .
C9 C10 C11 C12 0.1(11) .
C10 C11 C12 C13 0.0(12) .
C11 C12 C13 C14 0.3(11) .
C12 C13 C14 C9 -0.6(10) .
C10 C9 C14 C13 0.7(9) .
P1 C9 C14 C13 -179.4(5) .
C21 P2 C15 C16 -141.7(6) .
C27 P2 C15 C16 -31.9(6) .
Rh1 P2 C15 C16 93.8(5) .
C21 P2 C15 C20 40.2(6) .
C27 P2 C15 C20 150.0(5) .
Rh1 P2 C15 C20 -84.3(6) .
C20 C15 C16 C17 1.0(10) .
P2 C15 C16 C17 -177.1(6) .
C15 C16 C17 C18 -0.3(12) .
C16 C17 C18 C19 0.4(13) .
C17 C18 C19 C20 -1.1(13) .
C18 C19 C20 C15 1.9(12) .
C16 C15 C20 C19 -1.8(10) .
P2 C15 C20 C19 176.4(6) .
C15 P2 C21 C26 -92.8(5) .
C27 P2 C21 C26 160.8(5) .
Rh1 P2 C21 C26 38.6(5) .
C15 P2 C21 C22 87.0(6) .
C27 P2 C21 C22 -19.4(6) .
Rh1 P2 C21 C22 -141.6(5) .
C26 C21 C22 C23 -0.3(9) .
P2 C21 C22 C23 179.9(5) .
C21 C22 C23 C24 -1.5(11) .
C22 C23 C24 C25 2.7(12) .
C23 C24 C25 C26 -2.1(11) .
C22 C21 C26 C25 0.9(9) .
P2 C21 C26 C25 -179.3(5) .
C24 C25 C26 C21 0.3(11) .
C15 P2 C27 C28 176.8(5) .
C21 P2 C27 C28 -77.2(5) .
Rh1 P2 C27 C28 44.6(5) .
C29 O6 C28 C27 -178.8(5) .
P2 C27 C28 O6 85.9(6) .
C28 O6 C29 C34 -175.7(6) .
C28 O6 C29 C30 3.4(9) .
O6 C29 C30 C31 177.5(6) .
C34 C29 C30 C31 -3.4(9) .
C29 C30 C31 C32 3.9(10) .
C30 C31 C32 C33 -1.8(10) .
C30 C31 C32 S2 178.6(5) .
C35 S2 C32 C31 -86.5(6) .
Rh2 S2 C32 C31 22.4(6) .
C35 S2 C32 C33 93.9(6) .
Rh2 S2 C32 C33 -157.2(5) .
C31 C32 C33 C34 -0.9(10) .
S2 C32 C33 C34 178.7(5) .
C32 C33 C34 C29 1.3(11) .
O6 C29 C34 C33 -180.0(6) .
C30 C29 C34 C33 0.9(10) .
C32 S2 C35 C36 80.6(6) .
Rh2 S2 C35 C36 -29.2(6) .
S2 C35 C36 P3 50.4(7) .
C37 P3 C36 C35 -175.9(5) .
C43 P3 C36 C35 74.5(6) .
Rh2 P3 C36 C35 -48.7(5) .
C36 P3 C37 C42 -130.2(10) .
C43 P3 C37 C42 -24.5(10) .
Rh2 P3 C37 C42 112.0(9) .
C36 P3 C37 C38 55.5(7) .
C43 P3 C37 C38 161.2(7) .
Rh2 P3 C37 C38 -62.3(8) .
C42 C37 C38 C39 -2.1(14) .
P3 C37 C38 C39 172.5(7) .
C37 C38 C39 C40 3.8(15) .
C38 C39 C40 C41 -3.6(19) .
C39 C40 C41 C42 2(2) .
C38 C37 C42 C41 0.4(19) .
P3 C37 C42 C41 -174.0(11) .
C40 C41 C42 C37 0(2) .
C37 P3 C43 C48 142.5(10) .
C36 P3 C43 C48 -110.5(10) .
Rh2 P3 C43 C48 4.6(11) .
C37 P3 C43 C44 -45.2(9) .
C36 P3 C43 C44 61.9(9) .
Rh2 P3 C43 C44 176.9(7) .
C48 C43 C44 C45 -6.0(18) .
P3 C43 C44 C45 -178.2(9) .
C43 C44 C45 C46 4(2) .
C44 C45 C46 C47 -1(3) .
C45 C46 C47 C48 0(3) .
C44 C43 C48 C47 5(2) .
P3 C43 C48 C47 177.1(12) .
C46 C47 C48 C43 -2(3) .
C61 P4 C49 C50 1.7(10) .
C55 P4 C49 C50 -109.5(9) .
Rh2 P4 C49 C50 126.7(8) .
C61 P4 C49 C54 -173.2(8) .
C55 P4 C49 C54 75.6(9) .
Rh2 P4 C49 C54 -48.3(9) .
C54 C49 C50 C51 -4.0(18) .
P4 C49 C50 C51 -178.8(10) .
C49 C50 C51 C52 -1(2) .
C50 C51 C52 C53 7(2) .
C51 C52 C53 C54 -8(2) .
C52 C53 C54 C49 3(2) .
C50 C49 C54 C53 3.2(19) .
P4 C49 C54 C53 178.3(11) .
C49 P4 C55 C56 106.2(8) .
C61 P4 C55 C56 -0.9(8) .
Rh2 P4 C55 C56 -124.9(7) .
C49 P4 C55 C60 -78.3(7) .
C61 P4 C55 C60 174.5(7) .
Rh2 P4 C55 C60 50.6(7) .
C60 C55 C56 C57 -2.4(14) .
P4 C55 C56 C57 173.0(8) .
C55 C56 C57 C58 1.2(16) .
C56 C57 C58 C59 2.7(18) .
C57 C58 C59 C60 -6(2) .
C56 C55 C60 C59 -0.3(14) .
P4 C55 C60 C59 -175.9(8) .
C58 C59 C60 C55 4.5(18) .
C49 P4 C61 C62 169.2(6) .
C55 P4 C61 C62 -84.0(6) .
Rh2 P4 C61 C62 39.7(6) .
C63 O5 C62 C61 174.1(6) .
P4 C61 C62 O5 79.5(7) .
C62 O5 C63 C64 12.3(10) .
C62 O5 C63 C68 -168.3(6) .
O5 C63 C64 C65 178.0(6) .
C68 C63 C64 C65 -1.3(10) .
C63 C64 C65 C66 2.2(9) .
C64 C65 C66 C67 -2.8(9) .
C64 C65 C66 S1 -176.4(5) .
C1 S1 C66 C67 98.3(5) .
Rh1 S1 C66 C67 -151.6(5) .
C1 S1 C66 C65 -88.0(6) .
Rh1 S1 C66 C65 22.1(5) .
C65 C66 C67 C68 2.7(10) .
S1 C66 C67 C68 176.5(6) .
C66 C67 C68 C63 -1.9(11) .
O5 C63 C68 C67 -178.2(7) .
C64 C63 C68 C67 1.2(11) .
Rh2 N3 C69 C70 -37(43) .
N3 C69 C70 C75 110(37) .
N3 C69 C70 C71 -74(37) .
C75 C70 C71 C72 -0.3(13) .
C69 C70 C71 C72 -176.2(8) .
C70 C71 C72 C73 -0.3(13) .
C71 C72 C73 C74 0.2(13) .
C71 C72 C73 C76 177.3(8) .
C72 C73 C74 C75 0.4(12) .
C76 C73 C74 C75 -176.6(8) .
C71 C70 C75 C74 1.0(13) .
C69 C70 C75 C74 177.0(8) .
C73 C74 C75 C70 -1.1(13) .
Rh4 N4 C76 C73 -170(19) .
C74 C73 C76 N4 -14(16) .
C72 C73 C76 N4 169(15) .
C152 P7 C77 C78 51.3(7) .
C83 P7 C77 C78 155.7(6) .
Rh4 P7 C77 C78 -65.8(7) .
C152 P7 C77 C82 -133.2(7) .
C83 P7 C77 C82 -28.9(8) .
Rh4 P7 C77 C82 109.6(7) .
C82 C77 C78 C79 0.9(12) .
P7 C77 C78 C79 176.6(6) .
C77 C78 C79 C80 0.4(14) .
C78 C79 C80 C81 1.5(19) .
C79 C80 C81 C82 -5(2) .
C80 C81 C82 C77 6.2(19) .
C78 C77 C82 C81 -4.2(15) .
P7 C77 C82 C81 -179.8(9) .
C77 P7 C83 C88 140.6(8) .
C152 P7 C83 C88 -111.8(8) .
Rh4 P7 C83 C88 0.0(9) .
C77 P7 C83 C84 -47.6(8) .
C152 P7 C83 C84 60.0(8) .
Rh4 P7 C83 C84 171.8(6) .
C88 C83 C84 C85 -0.6(14) .
P7 C83 C84 C85 -172.6(7) .
C83 C84 C85 C86 -0.3(14) .
C84 C85 C86 C87 0.8(15) .
C85 C86 C87 C88 -0.4(15) .
C84 C83 C88 C87 1.1(15) .
P7 C83 C88 C87 173.0(8) .
C86 C87 C88 C83 -0.6(16) .
C101 P8 C89 C90 20.0(14) .
C95 P8 C89 C90 -90.7(14) .
Rh4 P8 C89 C90 143.7(12) .
C101 P8 C89 C94 -162.9(9) .
C95 P8 C89 C94 86.4(10) .
Rh4 P8 C89 C94 -39.2(10) .
C94 C89 C90 C91 9(3) .
P8 C89 C90 C91 -174.2(15) .
C89 C90 C91 C92 -9(3) .
C90 C91 C92 C93 10(5) .
C91 C92 C93 C94 -10(6) .
C90 C89 C94 C93 -6.2(19) .
P8 C89 C94 C93 176.5(12) .
C92 C93 C94 C89 7(4) .
C101 P8 C95 C100 167.4(10) .
C89 P8 C95 C100 -85.4(12) .
Rh4 P8 C95 C100 43.9(10) .
C101 P8 C95 C96 -15.3(11) .
C89 P8 C95 C96 91.9(11) .
Rh4 P8 C95 C96 -138.8(9) .
C100 C95 C96 C97 0.9(19) .
P8 C95 C96 C97 -176.3(10) .
C95 C96 C97 C98 -4(2) .
C96 C97 C98 C99 4(2) .
C97 C98 C99 C100 -2(2) .
C96 C95 C100 C99 2.2(19) .
P8 C95 C100 C99 179.6(10) .
C98 C99 C100 C95 -2(2) .
C89 P8 C101 C102 171.5(5) .
C95 P8 C101 C102 -80.1(7) .
Rh4 P8 C101 C102 43.6(6) .
C103 O4 C102 C101 -171.1(7) .
P8 C101 C102 O4 75.5(7) .
C102 O4 C103 C104 12.8(11) .
C102 O4 C103 C108 -170.3(7) .
O4 C103 C104 C105 178.8(7) .
C108 C103 C104 C105 1.9(10) .
C103 C104 C105 C106 -2.4(10) .
C104 C105 C106 C107 3.0(10) .
C104 C105 C106 S3 -178.6(5) .
C109 S3 C106 C105 -96.8(6) .
Rh3 S3 C106 C105 12.9(6) .
C109 S3 C106 C107 81.6(6) .
Rh3 S3 C106 C107 -168.7(5) .
C105 C106 C107 C108 -3.4(11) .
S3 C106 C107 C108 178.1(6) .
C106 C107 C108 C103 3.1(12) .
O4 C103 C108 C107 -179.5(7) .
C104 C103 C108 C107 -2.4(11) .
C106 S3 C109 C110 80.8(5) .
Rh3 S3 C109 C110 -31.9(5) .
S3 C109 C110 P5 50.9(6) .
C117 P5 C110 C109 77.1(5) .
C111 P5 C110 C109 -173.2(5) .
Rh3 P5 C110 C109 -46.8(5) .
C117 P5 C111 C112 -10.3(9) .
C110 P5 C111 C112 -117.7(8) .
Rh3 P5 C111 C112 125.6(7) .
C117 P5 C111 C116 169.6(6) .
C110 P5 C111 C116 62.2(7) .
Rh3 P5 C111 C116 -54.5(7) .
C116 C111 C112 C113 3.4(15) .
P5 C111 C112 C113 -176.7(9) .
C111 C112 C113 C114 -2.3(18) .
C112 C113 C114 C115 -0.4(17) .
C113 C114 C115 C116 1.9(15) .
C114 C115 C116 C111 -0.7(13) .
C112 C111 C116 C115 -1.9(12) .
P5 C111 C116 C115 178.3(6) .
C111 P5 C117 C122 129.1(6) .
C110 P5 C117 C122 -124.2(6) .
Rh3 P5 C117 C122 -8.2(7) .
C111 P5 C117 C118 -54.2(7) .
C110 P5 C117 C118 52.5(7) .
Rh3 P5 C117 C118 168.5(6) .
C122 C117 C118 C119 -0.8(12) .
P5 C117 C118 C119 -177.5(7) .
C117 C118 C119 C120 -3.1(14) .
C118 C119 C120 C121 4.2(14) .
C119 C120 C121 C122 -1.1(14) .
C118 C117 C122 C121 3.8(12) .
P5 C117 C122 C121 -179.4(7) .
C120 C121 C122 C117 -2.9(14) .
C135 P6 C123 C124 -21.4(8) .
C129 P6 C123 C124 -131.9(8) .
Rh3 P6 C123 C124 104.0(8) .
C135 P6 C123 C128 161.8(7) .
C129 P6 C123 C128 51.2(7) .
Rh3 P6 C123 C128 -72.8(7) .
C128 C123 C124 C125 -1.1(17) .
P6 C123 C124 C125 -177.9(10) .
C123 C124 C125 C126 -4(2) .
C124 C125 C126 C127 5(2) .
C125 C126 C127 C128 -1.3(18) .
C124 C123 C128 C127 4.6(14) .
P6 C123 C128 C127 -178.5(7) .
C126 C127 C128 C123 -3.4(15) .
C123 P6 C129 C130 -88.7(6) .
C135 P6 C129 C130 165.2(6) .
Rh3 P6 C129 C130 43.5(6) .
C123 P6 C129 C134 92.1(6) .
C135 P6 C129 C134 -14.0(7) .
Rh3 P6 C129 C134 -135.7(5) .
C134 C129 C130 C131 0.9(11) .
P6 C129 C130 C131 -178.4(6) .
C129 C130 C131 C132 0.7(11) .
C130 C131 C132 C133 -3.3(12) .
C131 C132 C133 C134 4.1(12) .
C132 C133 C134 C129 -2.4(11) .
C130 C129 C134 C133 -0.1(10) .
P6 C129 C134 C133 179.2(6) .
C123 P6 C135 C136 172.2(5) .
C129 P6 C135 C136 -82.3(6) .
Rh3 P6 C135 C136 39.1(6) .
C137 O3 C136 C135 -177.1(6) .
P6 C135 C136 O3 82.6(6) .
C136 O3 C137 C142 7.9(10) .
C136 O3 C137 C138 -172.6(7) .
C142 C137 C138 C139 0.3(12) .
O3 C137 C138 C139 -179.1(7) .
C137 C138 C139 C140 0.3(13) .
C138 C139 C140 C141 -1.0(12) .
C138 C139 C140 S4 -177.3(6) .
C151 S4 C140 C141 -86.2(7) .
Rh4 S4 C140 C141 23.2(7) .
C151 S4 C140 C139 89.9(7) .
Rh4 S4 C140 C139 -160.7(6) .
C139 C140 C141 C142 1.2(11) .
S4 C140 C141 C142 177.3(5) .
C138 C137 C142 C141 -0.2(11) .
O3 C137 C142 C141 179.2(6) .
C140 C141 C142 C137 -0.5(11) .
Rh3 N2 C143 C144 60(31) .
N2 C143 C144 C145 62(18) .
N2 C143 C144 C149 -119(18) .
C143 C144 C145 C146 -178.9(7) .
C149 C144 C145 C146 2.1(11) .
C144 C145 C146 C147 0.3(11) .
C145 C146 C147 C148 -1.8(11) .
C145 C146 C147 C150 177.5(6) .
C146 C147 C148 C149 1.0(11) .
C150 C147 C148 C149 -178.4(7) .
C147 C148 C149 C144 1.4(11) .
C145 C144 C149 C148 -2.9(11) .
C143 C144 C149 C148 178.0(7) .
Rh1 N1 C150 C147 -103(15) .
C146 C147 C150 N1 -74(7) .
C148 C147 C150 N1 105(7) .
C140 S4 C151 C152 88.5(6) .
Rh4 S4 C151 C152 -23.7(6) .
S4 C151 C152 P7 50.9(6) .
C77 P7 C152 C151 175.4(5) .
C83 P7 C152 C151 65.7(6) .
Rh4 P7 C152 C151 -55.9(5) .
C156 C157 C158 C159 -30(3) .
C157 C158 C159 C159 13(2) 2_675
C160 C161 C162 C163 -96(6) .
C161 C162 C163 C164 -52(7) .
